data_4131709
loop_
_publ_author_name
'Ma, Jiajia'
'Rosales, Anthony R.'
'Huang, Xiaoqiang'
'Harms, Klaus'
'Riedel, Radostan'
'Wiest, Olaf'
'Meggers, Eric'

_publ_section_title
;
 Visible-Light-Activated Asymmetric \b-C-H Functionalization of
 Acceptor-Substituted Ketones with 1,2-Dicarbonyl Compounds.
;
_journal_issue 48
_journal_name_full 'Journal of the American Chemical Society'
_journal_page_first 17245
_journal_page_last 17248
_journal_paper_doi 10.1021/jacs.7b09152
_journal_volume 139
_journal_year 2017
_chemical_absolute_configuration ad
_chemical_formula_moiety 'C33 H34 N2 O4 S'
_chemical_formula_sum 'C33 H34 N2 O4 S'
_chemical_formula_weight 554.68
_chemical_name_common MH127B
_space_group_crystal_system triclinic
_space_group_IT_number 1
_space_group_name_Hall 'P 1'
_space_group_name_H-M_alt 'P 1'
_atom_sites_solution_hydrogens mixed
_atom_sites_solution_primary dual
_atom_sites_solution_secondary difmap
_audit_creation_method SHELXL-2016/6
_cell_angle_alpha 78.028(1)
_cell_angle_beta 74.768(2)
_cell_angle_gamma 83.519(2)
_cell_formula_units_Z 4
_cell_length_a 10.3202(5)
_cell_length_b 15.5911(6)
_cell_length_c 19.1946(8)
_cell_measurement_reflns_used 9758
_cell_measurement_temperature 100(2)
_cell_measurement_theta_max 27.4754
_cell_measurement_theta_min 2.3770
_cell_volume 2909.6(2)
_computing_cell_refinement 'SAINT V8.37A (Bruker AXS Inc., 2015)'
_computing_data_collection 'APEX3 (Bruker AXS Inc., 2015)'
_computing_data_reduction 'SAINT V8.37A (Bruker AXS Inc., 2015)'
_computing_molecular_graphics 'DIAMOND (Crystal Impact)'
_computing_structure_refinement 'SHELXL-2016/6 (Sheldrick, 2016)'
_computing_structure_solution 'XT V2014/1 (Bruker AXS Inc., 2014)'
_diffrn_ambient_temperature 100(2)
_diffrn_detector_area_resol_mean 7.9
_diffrn_measured_fraction_theta_full 0.999
_diffrn_measured_fraction_theta_max 0.996
_diffrn_measurement_device_type 'Bruker D8 QUEST area detector'
_diffrn_measurement_method '\w and \f scans'
_diffrn_radiation_type MoK\a
_diffrn_radiation_wavelength 0.71073
_diffrn_reflns_av_R_equivalents 0.0409
_diffrn_reflns_av_unetI/netI 0.0255
_diffrn_reflns_Laue_measured_fraction_full 0.999
_diffrn_reflns_Laue_measured_fraction_max 0.996
_diffrn_reflns_limit_h_max 13
_diffrn_reflns_limit_h_min -13
_diffrn_reflns_limit_k_max 20
_diffrn_reflns_limit_k_min -20
_diffrn_reflns_limit_l_max 24
_diffrn_reflns_limit_l_min -24
_diffrn_reflns_number 176522
_diffrn_reflns_point_group_measured_fraction_full 0.956
_diffrn_reflns_point_group_measured_fraction_max 0.945
_diffrn_reflns_theta_full 25.242
_diffrn_reflns_theta_max 27.588
_diffrn_reflns_theta_min 2.238
_diffrn_source 'microfocus sealed X-ray tube'
_exptl_absorpt_coefficient_mu 0.151
_exptl_absorpt_correction_T_max 0.7456
_exptl_absorpt_correction_T_min 0.7256
_exptl_absorpt_correction_type multi-scan
_exptl_absorpt_process_details
; 
 SADABS 2016/2: Krause, L., Herbst-Irmer, R., Sheldrick G.M. & Stalke D., 
 J. Appl. Cryst. 48 (2015) 3-10 
;
_exptl_crystal_colour 'pale yellow'
_exptl_crystal_density_diffrn 1.266
_exptl_crystal_density_method 'not measured'
_exptl_crystal_description nugget
_exptl_crystal_F_000 1176
_exptl_crystal_size_max 0.36
_exptl_crystal_size_mid 0.13
_exptl_crystal_size_min 0.12
_refine_diff_density_max 0.525
_refine_diff_density_min -0.416
_refine_diff_density_rms 0.046
_refine_ls_abs_structure_details
; 
 Flack x determined using 10263 quotients [(I+)-(I-)]/[(I+)+(I-)] 
 (Parsons, Flack and Wagner, Acta Cryst. B69 (2013) 249-259). 
;
_refine_ls_abs_structure_Flack 0.002(9)
_refine_ls_extinction_method none
_refine_ls_goodness_of_fit_ref 1.038
_refine_ls_hydrogen_treatment mixed
_refine_ls_matrix_type full
_refine_ls_number_parameters 1461
_refine_ls_number_reflns 25501
_refine_ls_number_restraints 3
_refine_ls_restrained_S_all 1.038
_refine_ls_R_factor_all 0.0440
_refine_ls_R_factor_gt 0.0377
_refine_ls_shift/su_max 0.001
_refine_ls_shift/su_mean 0.000
_refine_ls_structure_factor_coef Fsqd
_refine_ls_weighting_details 'w=1/[\s^2^(Fo^2^)+(0.0471P)^2^+1.0740P] where P=(Fo^2^+2Fc^2^)/3'
_refine_ls_weighting_scheme calc
_refine_ls_wR_factor_gt 0.0889
_refine_ls_wR_factor_ref 0.0918
_reflns_Friedel_coverage 0.898
_reflns_Friedel_fraction_full 0.913
_reflns_Friedel_fraction_max 0.894
_reflns_number_gt 23537
_reflns_number_total 25501
_reflns_threshold_expression 'I > 2\s(I)'
_cod_data_source_file ja7b09152_si_003.cif
_cod_data_source_block MH127B_0m
_cod_database_code 4131709
_shelx_shelxl_version_number 2016/6
_shelx_space_group_comment
; 
The symmetry employed for this shelxl refinement is uniquely defined 
by the following loop, which should always be used as a source of 
symmetry information in preference to the above space-group names. 
They are only intended as comments. 
;
_shelx_estimated_absorpt_t_min 0.947
_shelx_estimated_absorpt_t_max 0.982

loop_
_space_group_symop_operation_xyz
'x, y, z'

loop_
_atom_site_label
_atom_site_type_symbol
_atom_site_fract_x
_atom_site_fract_y
_atom_site_fract_z
_atom_site_U_iso_or_equiv
_atom_site_adp_type
_atom_site_occupancy
_atom_site_site_symmetry_order
_atom_site_calc_flag
_atom_site_refinement_flags_posn
_atom_site_refinement_flags_adp
C1 C -0.0279(2) 0.84890(16) 0.31274(14) 0.0163(5) Uani 1 1 d . .
O1 O -0.07863(18) 0.78439(12) 0.31018(11) 0.0228(4) Uani 1 1 d . .
S1 S 0.15834(8) 0.88769(5) -0.05823(4) 0.03264(17) Uani 1 1 d . .
O2 O 0.18583(18) 0.76769(11) 0.30000(10) 0.0172(4) Uani 1 1 d . .
H2 H 0.128(4) 0.737(2) 0.287(2) 0.032(9) Uiso 1 1 d . .
C2 C 0.1218(2) 0.85023(16) 0.31119(14) 0.0155(5) Uani 1 1 d . .
C3 C 0.1875(2) 0.92384(15) 0.24700(13) 0.0130(5) Uani 1 1 d . .
H3 H 0.138827 0.981226 0.256016 0.016 Uiso 1 1 calc R U
C4 C 0.3353(2) 0.92893(16) 0.24689(13) 0.0145(5) Uani 1 1 d . .
H4A H 0.341551 0.931079 0.297085 0.017 Uiso 1 1 calc R U
H4AB H 0.387933 0.875619 0.232199 0.017 Uiso 1 1 calc R U
O5 O 0.32442(17) 1.07695(11) 0.18201(11) 0.0188(4) Uani 1 1 d . .
C5 C 0.3940(2) 1.00966(15) 0.19423(13) 0.0132(5) Uani 1 1 d . .
O6 O -0.09220(17) 0.92816(11) 0.31686(10) 0.0180(4) Uani 1 1 d . .
C6 C 0.5403(2) 1.00497(15) 0.16226(13) 0.0126(4) Uani 1 1 d . .
N7 N 0.6208(2) 0.93237(13) 0.16914(12) 0.0148(4) Uani 1 1 d . .
C8 C 0.7467(2) 0.95606(16) 0.13130(14) 0.0171(5) Uani 1 1 d . .
H8 H 0.825118 0.917295 0.126631 0.021 Uiso 1 1 calc R U
C9 C 0.7443(2) 1.04347(16) 0.10096(14) 0.0168(5) Uani 1 1 d . .
H9 H 0.818791 1.075982 0.072071 0.020 Uiso 1 1 calc R U
N10 N 0.6129(2) 1.07479(13) 0.12062(11) 0.0129(4) Uani 1 1 d . .
C11 C 0.5666(2) 1.16497(15) 0.10009(14) 0.0139(5) Uani 1 1 d . .
C12 C 0.5833(3) 1.20073(18) 0.02617(15) 0.0243(6) Uani 1 1 d . .
H12 H 0.624605 1.166571 -0.010317 0.029 Uiso 1 1 calc R U
C13 C 0.5384(4) 1.28765(19) 0.00653(17) 0.0322(7) Uani 1 1 d . .
H13 H 0.548986 1.313331 -0.043888 0.039 Uiso 1 1 calc R U
C14 C 0.4782(3) 1.33710(17) 0.06009(17) 0.0244(6) Uani 1 1 d . .
H14 H 0.444470 1.395728 0.046360 0.029 Uiso 1 1 calc R U
C15 C 0.4672(2) 1.30120(17) 0.13350(15) 0.0194(5) Uani 1 1 d . .
H15 H 0.429340 1.335956 0.169986 0.023 Uiso 1 1 calc R U
C16 C 0.5112(2) 1.21477(16) 0.15376(14) 0.0163(5) Uani 1 1 d . .
H16 H 0.503602 1.189803 0.204112 0.020 Uiso 1 1 calc R U
C17 C 0.1336(2) 0.86555(17) 0.38577(14) 0.0176(5) Uani 1 1 d . .
C18 C 0.0902(3) 0.94544(18) 0.40952(15) 0.0224(6) Uani 1 1 d . .
H18 H 0.051709 0.991790 0.379129 0.027 Uiso 1 1 calc R U
C19 C 0.1028(3) 0.9576(2) 0.47677(17) 0.0291(6) Uani 1 1 d . .
H19 H 0.072989 1.012133 0.492176 0.035 Uiso 1 1 calc R U
C20 C 0.1591(3) 0.8903(2) 0.52203(17) 0.0330(7) Uani 1 1 d . .
H20 H 0.166527 0.898335 0.568526 0.040 Uiso 1 1 calc R U
C21 C 0.2035(3) 0.8124(2) 0.49867(17) 0.0330(7) Uani 1 1 d . .
H21 H 0.243295 0.766711 0.528972 0.040 Uiso 1 1 calc R U
C22 C 0.1912(3) 0.79930(19) 0.43118(16) 0.0254(6) Uani 1 1 d . .
H22 H 0.222279 0.744778 0.415999 0.030 Uiso 1 1 calc R U
C23 C 0.1764(2) 0.91018(16) 0.17301(14) 0.0140(5) Uani 1 1 d . .
C24 C 0.2540(2) 0.84381(16) 0.13924(14) 0.0165(5) Uani 1 1 d . .
H24 H 0.311871 0.804658 0.164067 0.020 Uiso 1 1 calc R U
C25 C 0.2478(3) 0.83432(17) 0.06989(15) 0.0204(5) Uani 1 1 d . .
H25 H 0.299565 0.787836 0.048317 0.025 Uiso 1 1 calc R U
C26 C 0.1666(3) 0.89226(18) 0.03172(15) 0.0217(5) Uani 1 1 d . .
C27 C 0.0887(3) 0.95873(18) 0.06494(16) 0.0213(5) Uani 1 1 d . .
H27 H 0.032734 0.998690 0.039427 0.026 Uiso 1 1 calc R U
C28 C 0.0924(2) 0.96691(17) 0.13468(15) 0.0179(5) Uani 1 1 d . .
H28 H 0.037119 1.011677 0.157041 0.022 Uiso 1 1 calc R U
C29 C 0.3190(4) 0.8365(2) -0.09591(17) 0.0346(7) Uani 1 1 d . .
H29A H 0.329930 0.838787 -0.148542 0.052 Uiso 1 1 calc R U
H29B H 0.324189 0.775061 -0.070967 0.052 Uiso 1 1 calc R U
H29C H 0.390533 0.867567 -0.088802 0.052 Uiso 1 1 calc R U
C30 C -0.2389(2) 0.93305(16) 0.32984(14) 0.0148(5) Uani 1 1 d . .
H30 H -0.265699 0.901499 0.295944 0.018 Uiso 1 1 calc R U
C31 C -0.2801(3) 1.03038(17) 0.31348(14) 0.0190(5) Uani 1 1 d . .
H31A H -0.245435 1.053514 0.260434 0.023 Uiso 1 1 calc R U
H31B H -0.239595 1.062309 0.341216 0.023 Uiso 1 1 calc R U
C32 C -0.4335(3) 1.04669(18) 0.33459(16) 0.0229(6) Uani 1 1 d . .
H32A H -0.456516 1.110766 0.327786 0.027 Uiso 1 1 calc R U
H32B H -0.472656 1.022513 0.301420 0.027 Uiso 1 1 calc R U
C33 C -0.4952(3) 1.00477(19) 0.41379(16) 0.0230(6) Uani 1 1 d . .
H33A H -0.594479 1.012305 0.423713 0.028 Uiso 1 1 calc R U
H33B H -0.466170 1.034593 0.447430 0.028 Uiso 1 1 calc R U
C34 C -0.4523(3) 0.90701(18) 0.42836(16) 0.0227(6) Uani 1 1 d . .
H34A H -0.489946 0.876132 0.398681 0.027 Uiso 1 1 calc R U
H34B H -0.488817 0.882014 0.480859 0.027 Uiso 1 1 calc R U
C35 C -0.2989(2) 0.89220(17) 0.40903(14) 0.0169(5) Uani 1 1 d . .
H35A H -0.261787 0.918429 0.441843 0.020 Uiso 1 1 calc R U
H35B H -0.273956 0.828359 0.416896 0.020 Uiso 1 1 calc R U
O101 O 0.81189(17) 0.75032(11) 0.14782(11) 0.0194(4) Uani 1 1 d . .
S101 S 0.58199(11) 0.66166(6) -0.14955(4) 0.0480(2) Uani 1 1 d . .
C101 C 0.7575(2) 0.68221(16) 0.16537(13) 0.0131(4) Uani 1 1 d . .
O102 O 0.54055(17) 0.75862(11) 0.19580(9) 0.0128(3) Uani 1 1 d . .
H102 H 0.592(4) 0.794(2) 0.1918(19) 0.028(9) Uiso 1 1 d . .
C102 C 0.6086(2) 0.67512(15) 0.20708(13) 0.0122(4) Uani 1 1 d . .
C103 C 0.5379(2) 0.61155(15) 0.17950(13) 0.0121(4) Uani 1 1 d . .
H103 H 0.575388 0.550827 0.195620 0.015 Uiso 1 1 calc R U
C104 C 0.3864(2) 0.61544(15) 0.21823(13) 0.0125(4) Uani 1 1 d . .
H10A H 0.372885 0.644850 0.260854 0.015 Uiso 1 1 calc R U
H10B H 0.336820 0.651924 0.183749 0.015 Uiso 1 1 calc R U
O105 O 0.39202(17) 0.45698(11) 0.24189(10) 0.0172(4) Uani 1 1 d . .
C105 C 0.3269(2) 0.52661(15) 0.24473(12) 0.0113(4) Uani 1 1 d . .
O106 O 0.81687(16) 0.60374(11) 0.15446(10) 0.0153(3) Uani 1 1 d . .
C106 C 0.1802(2) 0.53091(15) 0.27706(13) 0.0114(4) Uani 1 1 d . .
N107 N 0.1021(2) 0.60445(13) 0.27453(11) 0.0130(4) Uani 1 1 d . .
C108 C -0.0240(2) 0.58108(16) 0.31366(14) 0.0148(5) Uani 1 1 d . .
H108 H -0.101604 0.620397 0.320913 0.018 Uiso 1 1 calc R U
C109 C -0.0219(2) 0.49293(16) 0.34075(14) 0.0161(5) Uani 1 1 d . .
H109 H -0.095942 0.460490 0.370335 0.019 Uiso 1 1 calc R U
N110 N 0.1077(2) 0.46023(13) 0.31704(11) 0.0126(4) Uani 1 1 d . .
C111 C 0.1490(2) 0.36875(15) 0.33697(14) 0.0142(5) Uani 1 1 d . .
C112 C 0.1503(3) 0.33590(17) 0.40949(14) 0.0201(5) Uani 1 1 d . .
H112 H 0.132759 0.374098 0.443994 0.024 Uiso 1 1 calc R U
C113 C 0.1777(3) 0.24612(19) 0.43145(17) 0.0272(6) Uani 1 1 d . .
H113 H 0.176582 0.222495 0.481361 0.033 Uiso 1 1 calc R U
C114 C 0.2067(3) 0.19122(18) 0.37981(18) 0.0260(6) Uani 1 1 d . .
H114 H 0.226195 0.130115 0.394458 0.031 Uiso 1 1 calc R U
C115 C 0.2070(3) 0.22560(17) 0.30719(17) 0.0229(6) Uani 1 1 d . .
H115 H 0.228069 0.188005 0.272102 0.027 Uiso 1 1 calc R U
C116 C 0.1767(2) 0.31470(16) 0.28522(15) 0.0172(5) Uani 1 1 d . .
H116 H 0.175044 0.338122 0.235641 0.021 Uiso 1 1 calc R U
C117 C 0.6063(2) 0.64371(16) 0.28898(13) 0.0134(5) Uani 1 1 d . .
C118 C 0.6430(2) 0.55664(18) 0.31615(15) 0.0190(5) Uani 1 1 d . .
H118 H 0.668865 0.515666 0.283851 0.023 Uiso 1 1 calc R U
C119 C 0.6421(2) 0.52929(19) 0.39016(15) 0.0226(6) Uani 1 1 d . .
H119 H 0.665379 0.469677 0.408361 0.027 Uiso 1 1 calc R U
C120 C 0.6074(3) 0.5889(2) 0.43683(16) 0.0287(6) Uani 1 1 d . .
H120 H 0.609370 0.570864 0.486967 0.034 Uiso 1 1 calc R U
C121 C 0.5695(4) 0.6754(2) 0.41068(17) 0.0337(7) Uani 1 1 d . .
H121 H 0.544197 0.716168 0.443170 0.040 Uiso 1 1 calc R U
C122 C 0.5683(3) 0.70265(18) 0.33701(15) 0.0255(6) Uani 1 1 d . .
H122 H 0.541455 0.761792 0.319531 0.031 Uiso 1 1 calc R U
C123 C 0.5591(2) 0.62577(16) 0.09648(14) 0.0156(5) Uani 1 1 d . .
C124 C 0.5760(3) 0.70734(18) 0.04959(15) 0.0225(6) Uani 1 1 d . .
H124 H 0.580994 0.757773 0.069094 0.027 Uiso 1 1 calc R U
C125 C 0.5857(3) 0.7160(2) -0.02502(16) 0.0300(6) Uani 1 1 d . .
H125 H 0.599071 0.771947 -0.056031 0.036 Uiso 1 1 calc R U
C126 C 0.5759(3) 0.6434(2) -0.05495(15) 0.0274(6) Uani 1 1 d . .
C127 C 0.5652(3) 0.5621(2) -0.00990(16) 0.0263(6) Uani 1 1 d . .
H127 H 0.562893 0.511474 -0.029781 0.032 Uiso 1 1 calc R U
C128 C 0.5579(3) 0.55361(18) 0.06465(15) 0.0217(5) Uani 1 1 d . .
H128 H 0.551780 0.496798 0.094684 0.026 Uiso 1 1 calc R U
C129 C 0.5274(4) 0.5623(3) -0.16287(19) 0.0498(10) Uani 1 1 d . .
H12A H 0.514768 0.570528 -0.212743 0.075 Uiso 1 1 calc R U
H12B H 0.442028 0.547915 -0.127100 0.075 Uiso 1 1 calc R U
H12C H 0.595432 0.514302 -0.156052 0.075 Uiso 1 1 calc R U
C130 C 0.9616(2) 0.60018(16) 0.11974(14) 0.0151(5) Uani 1 1 d . .
H130 H 1.008420 0.634957 0.142985 0.018 Uiso 1 1 calc R U
C131 C 1.0076(2) 0.50397(17) 0.13571(14) 0.0182(5) Uani 1 1 d . .
H13A H 0.952097 0.468777 0.118636 0.022 Uiso 1 1 calc R U
H13B H 0.994562 0.484187 0.189400 0.022 Uiso 1 1 calc R U
C132 C 1.1561(3) 0.4885(2) 0.09730(15) 0.0257(6) Uani 1 1 d . .
H13C H 1.212510 0.516991 0.119335 0.031 Uiso 1 1 calc R U
H13D H 1.181253 0.424728 0.104933 0.031 Uiso 1 1 calc R U
C133 C 1.1831(3) 0.5255(2) 0.01524(15) 0.0285(6) Uani 1 1 d . .
H13E H 1.134370 0.492746 -0.007871 0.034 Uiso 1 1 calc R U
H13F H 1.280498 0.518122 -0.007667 0.034 Uiso 1 1 calc R U
C134 C 1.1372(3) 0.6227(2) 0.00193(16) 0.0310(7) Uani 1 1 d . .
H13G H 1.154130 0.645407 -0.051586 0.037 Uiso 1 1 calc R U
H13H H 1.190019 0.655885 0.022406 0.037 Uiso 1 1 calc R U
C135 C 0.9868(3) 0.63674(19) 0.03797(15) 0.0227(5) Uani 1 1 d . .
H13I H 0.959306 0.700216 0.029870 0.027 Uiso 1 1 calc R U
H13J H 0.933089 0.606499 0.015682 0.027 Uiso 1 1 calc R U
O201 O 0.8852(2) 0.55260(12) 0.72934(10) 0.0255(4) Uani 1 1 d . .
S201 S 0.30553(8) 0.35159(5) 0.83836(5) 0.03607(19) Uani 1 1 d . .
C201 C 0.8794(3) 0.54154(16) 0.67000(13) 0.0160(5) Uani 1 1 d . .
O202 O 0.98911(19) 0.39789(12) 0.69295(10) 0.0182(4) Uani 1 1 d . .
H202 H 0.954(4) 0.405(3) 0.734(2) 0.036(10) Uiso 1 1 d . .
C202 C 0.9431(2) 0.45964(16) 0.63813(13) 0.0148(5) Uani 1 1 d . .
C203 C 0.8369(2) 0.42093(16) 0.61108(13) 0.0142(5) Uani 1 1 d . .
H203 H 0.818683 0.463380 0.567430 0.017 Uiso 1 1 calc R U
C204 C 0.8940(2) 0.33425(16) 0.58603(13) 0.0152(5) Uani 1 1 d . .
H20A H 0.990058 0.339026 0.559919 0.018 Uiso 1 1 calc R U
H20B H 0.887750 0.286377 0.629433 0.018 Uiso 1 1 calc R U
O205 O 0.7636(2) 0.36885(13) 0.49670(11) 0.0293(5) Uani 1 1 d . .
C205 C 0.8168(3) 0.31277(16) 0.53564(13) 0.0162(5) Uani 1 1 d . .
O206 O 0.81492(18) 0.59664(12) 0.62515(10) 0.0182(4) Uani 1 1 d . .
C206 C 0.8114(2) 0.21877(16) 0.53473(13) 0.0157(5) Uani 1 1 d . .
N207 N 0.8499(2) 0.15289(14) 0.58200(12) 0.0195(4) Uani 1 1 d . .
C208 C 0.8176(3) 0.07864(18) 0.56532(18) 0.0277(6) Uani 1 1 d . .
H208 H 0.833230 0.020642 0.590373 0.033 Uiso 1 1 calc R U
C209 C 0.7593(3) 0.09962(18) 0.50741(17) 0.0267(6) Uani 1 1 d . .
H209 H 0.727792 0.059742 0.485222 0.032 Uiso 1 1 calc R U
N210 N 0.7551(2) 0.18910(14) 0.48743(12) 0.0173(4) Uani 1 1 d . .
C211 C 0.7135(3) 0.23859(16) 0.42377(14) 0.0166(5) Uani 1 1 d . .
C212 C 0.5790(3) 0.24752(18) 0.42328(16) 0.0231(6) Uani 1 1 d . .
H212 H 0.513069 0.221533 0.464676 0.028 Uiso 1 1 calc R U
C213 C 0.5418(3) 0.2953(2) 0.36099(18) 0.0280(6) Uani 1 1 d . .
H213 H 0.449799 0.301823 0.359598 0.034 Uiso 1 1 calc R U
C214 C 0.6378(3) 0.33316(18) 0.30142(17) 0.0260(6) Uani 1 1 d . .
H214 H 0.611624 0.366063 0.259260 0.031 Uiso 1 1 calc R U
C215 C 0.7725(3) 0.32361(18) 0.30251(15) 0.0233(6) Uani 1 1 d . .
H215 H 0.838353 0.349752 0.261195 0.028 Uiso 1 1 calc R U
C216 C 0.8106(3) 0.27585(17) 0.36399(15) 0.0194(5) Uani 1 1 d . .
H216 H 0.902765 0.268752 0.365084 0.023 Uiso 1 1 calc R U
C217 C 1.0646(3) 0.48502(16) 0.57353(14) 0.0160(5) Uani 1 1 d . .
C218 C 1.1928(3) 0.44723(19) 0.57677(16) 0.0229(6) Uani 1 1 d . .
H218 H 1.204947 0.407839 0.619828 0.028 Uiso 1 1 calc R U
C219 C 1.3023(3) 0.4668(2) 0.51760(18) 0.0313(7) Uani 1 1 d . .
H219 H 1.388741 0.440186 0.520320 0.038 Uiso 1 1 calc R U
C220 C 1.2872(3) 0.5251(2) 0.45412(16) 0.0264(6) Uani 1 1 d . .
H220 H 1.362705 0.538670 0.413808 0.032 Uiso 1 1 calc R U
C221 C 1.1601(3) 0.56313(18) 0.45076(15) 0.0210(5) Uani 1 1 d . .
H221 H 1.148602 0.603060 0.407835 0.025 Uiso 1 1 calc R U
C222 C 1.0495(3) 0.54320(16) 0.50970(14) 0.0169(5) Uani 1 1 d . .
H222 H 0.963031 0.569331 0.506571 0.020 Uiso 1 1 calc R U
C223 C 0.7040(2) 0.40690(16) 0.66782(13) 0.0152(5) Uani 1 1 d . .
C224 C 0.5848(3) 0.44796(18) 0.65301(15) 0.0201(5) Uani 1 1 d . .
H224 H 0.587701 0.487060 0.607591 0.024 Uiso 1 1 calc R U
C225 C 0.4609(3) 0.4329(2) 0.70352(16) 0.0256(6) Uani 1 1 d . .
H225 H 0.380502 0.461219 0.692277 0.031 Uiso 1 1 calc R U
C226 C 0.4560(3) 0.37637(19) 0.77017(15) 0.0233(6) Uani 1 1 d . .
C227 C 0.5744(3) 0.33502(19) 0.78563(15) 0.0241(6) Uani 1 1 d . .
H227 H 0.571638 0.296516 0.831308 0.029 Uiso 1 1 calc R U
C228 C 0.6959(3) 0.34967(18) 0.73487(15) 0.0216(5) Uani 1 1 d . .
H228 H 0.775826 0.320098 0.745872 0.026 Uiso 1 1 calc R U
C229 C 0.1989(3) 0.4475(2) 0.8192(2) 0.0362(7) Uani 1 1 d . .
H22A H 0.122501 0.450217 0.861823 0.054 Uiso 1 1 calc R U
H22B H 0.165857 0.444882 0.776353 0.054 Uiso 1 1 calc R U
H22C H 0.250011 0.499867 0.809057 0.054 Uiso 1 1 calc R U
C230 C 0.7505(3) 0.67723(16) 0.64973(14) 0.0187(5) Uani 1 1 d . .
H230 H 0.721321 0.665604 0.704621 0.022 Uiso 1 1 calc R U
C231 C 0.6274(3) 0.7014(2) 0.61912(18) 0.0283(6) Uani 1 1 d . .
H23A H 0.565341 0.653194 0.637335 0.034 Uiso 1 1 calc R U
H23B H 0.654606 0.710157 0.564809 0.034 Uiso 1 1 calc R U
C232 C 0.5563(3) 0.7858(2) 0.64305(19) 0.0353(7) Uani 1 1 d . .
H23C H 0.479509 0.803565 0.620198 0.042 Uiso 1 1 calc R U
H23D H 0.520307 0.774589 0.697054 0.042 Uiso 1 1 calc R U
C233 C 0.6514(4) 0.8602(2) 0.62108(18) 0.0334(7) Uani 1 1 d . .
H23E H 0.604311 0.912300 0.640745 0.040 Uiso 1 1 calc R U
H23F H 0.678567 0.876616 0.566849 0.040 Uiso 1 1 calc R U
C234 C 0.7764(4) 0.8323(2) 0.6508(2) 0.0414(9) Uani 1 1 d . .
H23G H 0.839253 0.880101 0.633648 0.050 Uiso 1 1 calc R U
H23H H 0.750088 0.821639 0.705159 0.050 Uiso 1 1 calc R U
C235 C 0.8468(3) 0.74891(19) 0.62486(18) 0.0290(6) Uani 1 1 d . .
H23I H 0.877990 0.760197 0.570598 0.035 Uiso 1 1 calc R U
H23J H 0.926226 0.730831 0.645473 0.035 Uiso 1 1 calc R U
O301 O 1.0103(3) -0.00032(14) 0.66315(12) 0.0343(5) Uani 1 1 d . .
S301 S 0.43190(8) 0.01651(5) 0.96947(5) 0.03572(19) Uani 1 1 d . .
C301 C 1.0435(3) 0.00631(18) 0.71740(15) 0.0211(5) Uani 1 1 d . .
O302 O 1.0013(2) 0.16139(13) 0.68720(11) 0.0265(4) Uani 1 1 d . .
H302 H 0.968(4) 0.137(2) 0.657(2) 0.033(9) Uiso 1 1 d . .
C302 C 1.0668(3) 0.09634(18) 0.73104(14) 0.0205(5) Uani 1 1 d . .
C303 C 1.0082(3) 0.10479(17) 0.81321(14) 0.0174(5) Uani 1 1 d . .
H303 H 1.066017 0.065873 0.842823 0.021 Uiso 1 1 calc R U
C304 C 1.0202(3) 0.20005(17) 0.81928(14) 0.0171(5) Uani 1 1 d . .
H30A H 1.114818 0.215424 0.797993 0.020 Uiso 1 1 calc R U
H30B H 0.964042 0.239501 0.789894 0.020 Uiso 1 1 calc R U
O305 O 0.97896(19) 0.15778(12) 0.95055(10) 0.0195(4) Uani 1 1 d . .
C305 C 0.9775(2) 0.21577(16) 0.89709(14) 0.0155(5) Uani 1 1 d . .
O306 O 1.06474(19) -0.06040(12) 0.76919(10) 0.0221(4) Uani 1 1 d . .
C306 C 0.9344(2) 0.30793(17) 0.90628(13) 0.0146(5) Uani 1 1 d . .
N307 N 0.8936(2) 0.37029(15) 0.85686(12) 0.0179(4) Uani 1 1 d . .
C308 C 0.8511(3) 0.44087(18) 0.89101(15) 0.0213(5) Uani 1 1 d . .
H308 H 0.815661 0.495670 0.869034 0.026 Uiso 1 1 calc R U
C309 C 0.8668(3) 0.42138(17) 0.96123(14) 0.0187(5) Uani 1 1 d . .
H309 H 0.844689 0.459080 0.996250 0.022 Uiso 1 1 calc R U
N310 N 0.9204(2) 0.33696(14) 0.97098(11) 0.0142(4) Uani 1 1 d . .
C311 C 0.9594(2) 0.29078(16) 1.03638(13) 0.0144(5) Uani 1 1 d . .
C312 C 0.8591(3) 0.26779(17) 1.09937(14) 0.0191(5) Uani 1 1 d . .
H312 H 0.767206 0.283424 1.099859 0.023 Uiso 1 1 calc R U
C313 C 0.8957(3) 0.22133(18) 1.16187(15) 0.0282(6) Uani 1 1 d . .
H313 H 0.828246 0.204790 1.205726 0.034 Uiso 1 1 calc R U
C314 C 1.0303(4) 0.19876(19) 1.16091(16) 0.0299(7) Uani 1 1 d . .
H314 H 1.054361 0.166305 1.203828 0.036 Uiso 1 1 calc R U
C315 C 1.1288(3) 0.22344(19) 1.09775(17) 0.0283(6) Uani 1 1 d . .
H315 H 1.220840 0.208482 1.097216 0.034 Uiso 1 1 calc R U
C316 C 1.0934(3) 0.27019(18) 1.03491(15) 0.0209(5) Uani 1 1 d . .
H316 H 1.160876 0.287820 0.991302 0.025 Uiso 1 1 calc R U
C317 C 1.2189(3) 0.1093(2) 0.70942(15) 0.0252(6) Uani 1 1 d . .
C318 C 1.2683(4) 0.1847(2) 0.66042(18) 0.0382(8) Uani 1 1 d . .
H318 H 1.209235 0.225121 0.637415 0.046 Uiso 1 1 calc R U
C319 C 1.4026(4) 0.2008(3) 0.6453(2) 0.0517(10) Uani 1 1 d . .
H319 H 1.434513 0.253107 0.613012 0.062 Uiso 1 1 calc R U
C320 C 1.4910(4) 0.1422(3) 0.6764(2) 0.0522(11) Uani 1 1 d . .
H320 H 1.583519 0.153447 0.664832 0.063 Uiso 1 1 calc R U
C321 C 1.4438(3) 0.0661(3) 0.7249(2) 0.0421(9) Uani 1 1 d . .
H321 H 1.503915 0.025191 0.746665 0.051 Uiso 1 1 calc R U
C322 C 1.3076(3) 0.0505(2) 0.74129(18) 0.0316(7) Uani 1 1 d . .
H322 H 1.275232 -0.000997 0.774709 0.038 Uiso 1 1 calc R U
C323 C 0.8641(3) 0.07850(17) 0.84508(15) 0.0187(5) Uani 1 1 d . .
C324 C 0.7575(3) 0.12325(19) 0.81777(17) 0.0260(6) Uani 1 1 d . .
H324 H 0.775527 0.167312 0.774691 0.031 Uiso 1 1 calc R U
C325 C 0.6250(3) 0.1039(2) 0.85306(18) 0.0280(6) Uani 1 1 d . .
H325 H 0.553743 0.135027 0.833682 0.034 Uiso 1 1 calc R U
C326 C 0.5956(3) 0.04011(19) 0.91595(17) 0.0262(6) Uani 1 1 d . .
C327 C 0.7016(3) -0.00780(18) 0.94134(16) 0.0242(6) Uani 1 1 d . .
H327 H 0.683532 -0.053778 0.983020 0.029 Uiso 1 1 calc R U
C328 C 0.8329(3) 0.01124(18) 0.90618(15) 0.0214(5) Uani 1 1 d . .
H328 H 0.904028 -0.022398 0.924101 0.026 Uiso 1 1 calc R U
C329 C 0.3281(3) 0.1052(2) 0.9317(2) 0.0433(9) Uani 1 1 d . .
H32C H 0.234768 0.100834 0.960723 0.065 Uiso 1 1 calc R U
H32D H 0.332844 0.101640 0.880717 0.065 Uiso 1 1 calc R U
H32E H 0.360317 0.161463 0.933125 0.065 Uiso 1 1 calc R U
C330 C 1.0457(3) -0.14848(18) 0.75909(16) 0.0240(6) Uani 1 1 d . .
H330 H 0.994245 -0.142880 0.720730 0.029 Uiso 1 1 calc R U
C331 C 1.1823(4) -0.1941(2) 0.7333(2) 0.0431(9) Uani 1 1 d . .
H33C H 1.236450 -0.196694 0.769396 0.052 Uiso 1 1 calc R U
H33D H 1.230739 -0.160764 0.685573 0.052 Uiso 1 1 calc R U
C332 C 1.1640(5) -0.2865(3) 0.7251(3) 0.0595(13) Uani 1 1 d . .
H33E H 1.118772 -0.283198 0.684992 0.071 Uiso 1 1 calc R U
H33F H 1.253388 -0.317631 0.711378 0.071 Uiso 1 1 calc R U
C333 C 1.0819(6) -0.3379(3) 0.7949(3) 0.0770(19) Uani 1 1 d . .
H33G H 1.133193 -0.348376 0.833108 0.092 Uiso 1 1 calc R U
H33H H 1.066280 -0.395707 0.785935 0.092 Uiso 1 1 calc R U
C334 C 0.9470(5) -0.2902(3) 0.8227(2) 0.0559(12) Uani 1 1 d . .
H33I H 0.900513 -0.323384 0.871031 0.067 Uiso 1 1 calc R U
H33J H 0.889971 -0.287700 0.788083 0.067 Uiso 1 1 calc R U
C335 C 0.9652(4) -0.1965(2) 0.83053(19) 0.0424(9) Uani 1 1 d . .
H33K H 0.876139 -0.165103 0.844379 0.051 Uiso 1 1 calc R U
H33L H 1.012262 -0.198816 0.869738 0.051 Uiso 1 1 calc R U

loop_
_atom_site_aniso_label
_atom_site_aniso_U_11
_atom_site_aniso_U_22
_atom_site_aniso_U_33
_atom_site_aniso_U_23
_atom_site_aniso_U_13
_atom_site_aniso_U_12
C1 0.0147(11) 0.0139(12) 0.0185(12) -0.0037(9) 0.0000(9) -0.0019(9)
O1 0.0164(9) 0.0147(9) 0.0363(11) -0.0076(8) -0.0019(8) -0.0026(7)
S1 0.0370(4) 0.0394(4) 0.0297(4) -0.0104(3) -0.0218(3) 0.0034(3)
O2 0.0143(8) 0.0113(8) 0.0253(9) -0.0045(7) -0.0027(7) -0.0009(7)
C2 0.0135(11) 0.0124(11) 0.0194(12) -0.0046(9) -0.0007(9) -0.0016(9)
C3 0.0095(11) 0.0095(11) 0.0181(12) -0.0027(9) -0.0001(9) -0.0001(8)
C4 0.0117(11) 0.0139(11) 0.0173(12) -0.0026(9) -0.0024(9) -0.0013(9)
O5 0.0131(8) 0.0106(8) 0.0311(10) -0.0011(7) -0.0052(7) -0.0006(7)
C5 0.0136(11) 0.0119(11) 0.0159(11) -0.0047(9) -0.0045(9) -0.0020(9)
O6 0.0119(8) 0.0134(8) 0.0267(9) -0.0045(7) -0.0001(7) -0.0018(6)
C6 0.0124(11) 0.0094(11) 0.0166(11) -0.0034(9) -0.0032(9) -0.0022(8)
N7 0.0125(10) 0.0114(10) 0.0203(10) -0.0033(8) -0.0031(8) -0.0014(8)
C8 0.0108(11) 0.0143(12) 0.0254(13) -0.0055(10) -0.0016(10) -0.0007(9)
C9 0.0109(11) 0.0138(12) 0.0237(13) -0.0052(10) 0.0014(9) -0.0030(9)
N10 0.0113(9) 0.0093(9) 0.0175(10) -0.0025(8) -0.0020(8) -0.0018(7)
C11 0.0129(11) 0.0098(11) 0.0188(12) -0.0022(9) -0.0028(9) -0.0038(9)
C12 0.0384(16) 0.0155(13) 0.0195(13) -0.0059(10) -0.0056(12) -0.0016(11)
C13 0.059(2) 0.0165(14) 0.0222(14) 0.0006(11) -0.0147(14) -0.0035(13)
C14 0.0278(14) 0.0094(12) 0.0375(16) -0.0024(11) -0.0126(12) 0.0003(10)
C15 0.0138(12) 0.0137(12) 0.0289(14) -0.0075(10) 0.0009(10) -0.0013(9)
C16 0.0134(11) 0.0147(12) 0.0190(12) -0.0040(10) 0.0012(9) -0.0040(9)
C17 0.0141(11) 0.0180(12) 0.0183(12) -0.0042(10) 0.0025(9) -0.0050(9)
C18 0.0196(13) 0.0210(13) 0.0260(14) -0.0074(11) -0.0016(11) -0.0022(10)
C19 0.0258(15) 0.0327(16) 0.0291(15) -0.0144(13) 0.0014(12) -0.0065(12)
C20 0.0326(16) 0.0465(19) 0.0209(14) -0.0119(14) 0.0001(12) -0.0115(14)
C21 0.0390(17) 0.0348(17) 0.0233(14) 0.0002(13) -0.0087(13) -0.0031(14)
C22 0.0292(15) 0.0219(14) 0.0224(14) -0.0025(11) -0.0019(11) -0.0044(11)
C23 0.0100(11) 0.0119(11) 0.0192(12) -0.0019(9) -0.0015(9) -0.0034(9)
C24 0.0162(12) 0.0118(11) 0.0221(12) -0.0028(10) -0.0070(10) 0.0009(9)
C25 0.0224(13) 0.0160(12) 0.0243(13) -0.0067(10) -0.0071(10) 0.0016(10)
C26 0.0218(13) 0.0244(14) 0.0219(13) -0.0037(11) -0.0095(11) -0.0046(11)
C27 0.0134(12) 0.0224(14) 0.0287(14) -0.0004(11) -0.0100(10) -0.0002(10)
C28 0.0099(11) 0.0168(12) 0.0245(13) -0.0031(10) -0.0006(10) -0.0007(9)
C29 0.0463(19) 0.0387(18) 0.0233(15) -0.0130(13) -0.0133(14) 0.0029(14)
C30 0.0104(11) 0.0145(12) 0.0194(12) -0.0042(10) -0.0030(9) -0.0003(9)
C31 0.0218(13) 0.0152(12) 0.0183(12) -0.0010(10) -0.0048(10) 0.0015(10)
C32 0.0229(14) 0.0207(13) 0.0278(14) -0.0082(11) -0.0120(11) 0.0078(11)
C33 0.0155(12) 0.0256(14) 0.0294(14) -0.0127(12) -0.0051(11) 0.0052(10)
C34 0.0145(12) 0.0248(14) 0.0262(14) -0.0049(11) 0.0005(10) -0.0030(10)
C35 0.0138(12) 0.0156(12) 0.0195(12) -0.0009(10) -0.0033(9) -0.0001(9)
O101 0.0116(8) 0.0131(9) 0.0315(10) -0.0025(8) -0.0016(7) -0.0039(7)
S101 0.0778(7) 0.0492(5) 0.0149(4) -0.0102(3) -0.0003(4) -0.0137(5)
C101 0.0107(11) 0.0117(11) 0.0168(11) -0.0007(9) -0.0051(9) 0.0005(9)
O102 0.0096(8) 0.0064(8) 0.0219(9) -0.0010(7) -0.0046(7) 0.0000(6)
C102 0.0105(11) 0.0087(11) 0.0166(11) -0.0006(9) -0.0036(9) 0.0002(8)
C103 0.0090(10) 0.0087(10) 0.0184(12) -0.0016(9) -0.0034(9) -0.0009(8)
C104 0.0077(10) 0.0104(11) 0.0188(12) -0.0033(9) -0.0020(9) -0.0005(8)
O105 0.0135(8) 0.0104(8) 0.0249(9) -0.0028(7) -0.0002(7) -0.0007(7)
C105 0.0114(11) 0.0124(11) 0.0102(10) -0.0027(9) -0.0021(8) -0.0017(9)
O106 0.0078(8) 0.0115(8) 0.0246(9) -0.0020(7) -0.0020(7) 0.0001(6)
C106 0.0120(11) 0.0105(11) 0.0124(10) -0.0022(9) -0.0033(8) -0.0030(8)
N107 0.0113(9) 0.0122(10) 0.0165(10) -0.0042(8) -0.0038(8) -0.0004(7)
C108 0.0098(11) 0.0132(11) 0.0210(12) -0.0055(9) -0.0018(9) 0.0003(9)
C109 0.0109(11) 0.0165(12) 0.0200(12) -0.0066(10) 0.0008(9) -0.0019(9)
N110 0.0097(9) 0.0106(9) 0.0167(10) -0.0029(8) -0.0011(8) -0.0018(7)
C111 0.0093(10) 0.0090(11) 0.0215(12) -0.0013(9) 0.0005(9) -0.0023(8)
C112 0.0221(13) 0.0160(12) 0.0188(12) -0.0026(10) 0.0004(10) -0.0008(10)
C113 0.0298(15) 0.0208(14) 0.0253(14) 0.0036(11) -0.0031(12) -0.0013(11)
C114 0.0197(13) 0.0104(12) 0.0418(17) 0.0003(12) -0.0014(12) -0.0002(10)
C115 0.0156(12) 0.0151(12) 0.0377(16) -0.0120(11) -0.0012(11) 0.0004(10)
C116 0.0128(11) 0.0154(12) 0.0222(13) -0.0059(10) -0.0004(9) -0.0008(9)
C117 0.0085(10) 0.0137(11) 0.0178(11) 0.0006(9) -0.0046(9) -0.0034(8)
C118 0.0115(11) 0.0191(13) 0.0224(13) 0.0026(10) -0.0028(10) 0.0003(9)
C119 0.0107(11) 0.0254(14) 0.0253(14) 0.0097(11) -0.0042(10) -0.0026(10)
C120 0.0299(15) 0.0359(17) 0.0208(14) 0.0073(12) -0.0117(12) -0.0148(13)
C121 0.052(2) 0.0301(17) 0.0225(15) -0.0045(13) -0.0102(14) -0.0140(14)
C122 0.0412(17) 0.0158(13) 0.0212(13) 0.0001(11) -0.0110(12) -0.0081(12)
C123 0.0099(11) 0.0173(12) 0.0191(12) -0.0052(10) -0.0009(9) -0.0011(9)
C124 0.0266(14) 0.0169(13) 0.0228(13) -0.0046(11) -0.0033(11) -0.0012(11)
C125 0.0406(18) 0.0241(15) 0.0212(14) -0.0022(12) -0.0021(12) -0.0028(13)
C126 0.0288(15) 0.0354(16) 0.0161(13) -0.0088(12) 0.0025(11) -0.0055(12)
C127 0.0252(14) 0.0303(15) 0.0243(14) -0.0149(12) 0.0016(11) -0.0059(11)
C128 0.0205(13) 0.0196(13) 0.0237(13) -0.0070(11) -0.0007(10) -0.0021(10)
C129 0.049(2) 0.081(3) 0.0262(16) -0.0189(18) -0.0022(15) -0.034(2)
C130 0.0091(11) 0.0163(12) 0.0188(12) -0.0040(10) -0.0014(9) 0.0003(9)
C131 0.0148(12) 0.0190(13) 0.0177(12) -0.0018(10) -0.0017(10) 0.0037(10)
C132 0.0146(13) 0.0350(16) 0.0239(14) -0.0069(12) -0.0013(11) 0.0079(11)
C133 0.0202(14) 0.0408(17) 0.0203(14) -0.0097(13) 0.0027(11) 0.0047(12)
C134 0.0293(16) 0.0369(17) 0.0177(13) 0.0004(12) 0.0057(11) -0.0025(13)
C135 0.0240(14) 0.0217(13) 0.0194(13) -0.0008(11) -0.0038(10) 0.0021(10)
O201 0.0462(12) 0.0168(9) 0.0174(9) -0.0046(8) -0.0145(9) 0.0006(8)
S201 0.0262(4) 0.0351(4) 0.0342(4) 0.0027(3) 0.0084(3) -0.0040(3)
C201 0.0202(12) 0.0143(12) 0.0138(11) -0.0018(9) -0.0029(9) -0.0064(9)
O202 0.0237(10) 0.0176(9) 0.0133(9) -0.0004(7) -0.0065(8) -0.0011(7)
C202 0.0188(12) 0.0126(11) 0.0136(11) -0.0019(9) -0.0047(9) -0.0020(9)
C203 0.0181(12) 0.0114(11) 0.0136(11) -0.0027(9) -0.0039(9) -0.0023(9)
C204 0.0182(12) 0.0130(11) 0.0148(11) -0.0030(9) -0.0037(9) -0.0022(9)
O205 0.0558(14) 0.0140(9) 0.0265(10) -0.0040(8) -0.0265(10) 0.0028(9)
C205 0.0215(12) 0.0131(11) 0.0131(11) -0.0016(9) -0.0023(9) -0.0030(9)
O206 0.0242(9) 0.0155(9) 0.0157(8) -0.0060(7) -0.0053(7) 0.0018(7)
C206 0.0183(12) 0.0135(12) 0.0160(11) -0.0021(9) -0.0054(9) -0.0027(9)
N207 0.0248(12) 0.0126(10) 0.0230(11) -0.0011(9) -0.0103(9) -0.0025(8)
C208 0.0376(17) 0.0132(13) 0.0369(16) -0.0018(12) -0.0188(13) -0.0024(11)
C209 0.0384(17) 0.0121(12) 0.0369(16) -0.0047(11) -0.0213(13) -0.0024(11)
N210 0.0220(11) 0.0121(10) 0.0215(11) -0.0043(8) -0.0105(9) -0.0013(8)
C211 0.0220(13) 0.0108(11) 0.0210(12) -0.0056(10) -0.0110(10) 0.0006(9)
C212 0.0185(13) 0.0221(14) 0.0296(15) -0.0045(11) -0.0076(11) -0.0015(10)
C213 0.0244(14) 0.0257(15) 0.0403(17) -0.0083(13) -0.0190(13) 0.0026(11)
C214 0.0386(16) 0.0176(13) 0.0293(15) -0.0066(11) -0.0216(13) 0.0034(11)
C215 0.0323(15) 0.0187(13) 0.0207(13) -0.0053(11) -0.0075(11) -0.0030(11)
C216 0.0198(13) 0.0175(12) 0.0236(13) -0.0085(10) -0.0073(10) 0.0014(10)
C217 0.0177(12) 0.0139(11) 0.0185(12) -0.0049(9) -0.0045(10) -0.0056(9)
C218 0.0194(13) 0.0267(14) 0.0236(13) -0.0009(11) -0.0079(11) -0.0057(11)
C219 0.0148(13) 0.0429(18) 0.0357(16) -0.0028(14) -0.0077(12) -0.0043(12)
C220 0.0205(13) 0.0353(16) 0.0217(13) -0.0023(12) -0.0003(11) -0.0115(12)
C221 0.0259(14) 0.0219(13) 0.0166(12) -0.0037(10) -0.0039(10) -0.0101(11)
C222 0.0196(12) 0.0150(12) 0.0176(12) -0.0047(10) -0.0040(10) -0.0049(10)
C223 0.0190(12) 0.0133(11) 0.0142(11) -0.0036(9) -0.0035(9) -0.0044(9)
C224 0.0200(13) 0.0208(13) 0.0182(12) 0.0010(10) -0.0049(10) -0.0035(10)
C225 0.0182(13) 0.0285(15) 0.0295(15) -0.0034(12) -0.0060(11) -0.0023(11)
C226 0.0210(13) 0.0233(14) 0.0210(13) -0.0060(11) 0.0069(11) -0.0074(11)
C227 0.0257(14) 0.0276(15) 0.0163(12) 0.0005(11) -0.0022(10) -0.0059(11)
C228 0.0210(13) 0.0229(13) 0.0201(13) -0.0018(11) -0.0049(10) -0.0019(10)
C229 0.0220(15) 0.0348(17) 0.0467(19) -0.0056(15) -0.0006(13) -0.0034(13)
C230 0.0280(14) 0.0138(12) 0.0146(12) -0.0051(10) -0.0047(10) 0.0011(10)
C231 0.0223(14) 0.0252(15) 0.0392(17) -0.0098(13) -0.0077(12) -0.0016(11)
C232 0.0309(16) 0.0333(17) 0.0366(17) -0.0081(14) -0.0029(13) 0.0092(13)
C233 0.051(2) 0.0177(14) 0.0318(16) -0.0027(12) -0.0155(14) 0.0065(13)
C234 0.066(2) 0.0163(14) 0.053(2) -0.0059(14) -0.0355(19) -0.0020(14)
C235 0.0317(16) 0.0202(14) 0.0362(16) 0.0004(12) -0.0139(13) -0.0041(12)
O301 0.0603(15) 0.0236(11) 0.0289(11) -0.0116(9) -0.0277(11) 0.0085(10)
S301 0.0210(4) 0.0333(4) 0.0520(5) -0.0096(4) -0.0034(3) -0.0081(3)
C301 0.0219(13) 0.0233(14) 0.0205(13) -0.0093(11) -0.0075(10) 0.0046(10)
O302 0.0437(12) 0.0186(10) 0.0231(10) -0.0078(8) -0.0188(9) 0.0056(8)
C302 0.0261(14) 0.0194(13) 0.0187(13) -0.0065(10) -0.0100(11) 0.0035(10)
C303 0.0210(13) 0.0155(12) 0.0189(12) -0.0062(10) -0.0095(10) 0.0019(9)
C304 0.0173(12) 0.0173(12) 0.0167(12) -0.0063(10) -0.0021(9) -0.0006(9)
O305 0.0260(10) 0.0178(9) 0.0157(9) -0.0035(7) -0.0070(7) -0.0001(7)
C305 0.0129(11) 0.0180(12) 0.0181(12) -0.0059(10) -0.0059(9) -0.0016(9)
O306 0.0290(10) 0.0183(9) 0.0233(10) -0.0064(8) -0.0131(8) 0.0014(8)
C306 0.0114(11) 0.0202(13) 0.0130(11) -0.0062(9) -0.0017(9) -0.0021(9)
N307 0.0181(10) 0.0197(11) 0.0159(10) -0.0042(9) -0.0047(8) 0.0014(8)
C308 0.0222(13) 0.0204(13) 0.0207(13) -0.0049(11) -0.0063(10) 0.0056(10)
C309 0.0193(12) 0.0190(13) 0.0183(12) -0.0073(10) -0.0046(10) 0.0037(10)
N310 0.0125(10) 0.0166(10) 0.0136(10) -0.0043(8) -0.0029(8) 0.0010(8)
C311 0.0190(12) 0.0127(11) 0.0131(11) -0.0052(9) -0.0049(9) -0.0008(9)
C312 0.0219(13) 0.0167(12) 0.0192(12) -0.0087(10) -0.0002(10) -0.0054(10)
C313 0.0493(18) 0.0181(14) 0.0157(12) -0.0025(10) -0.0021(12) -0.0111(12)
C314 0.059(2) 0.0159(13) 0.0221(14) -0.0014(11) -0.0226(14) -0.0047(13)
C315 0.0348(16) 0.0233(14) 0.0327(16) -0.0058(12) -0.0203(13) 0.0040(12)
C316 0.0199(13) 0.0245(14) 0.0185(13) -0.0049(11) -0.0041(10) -0.0017(10)
C317 0.0265(14) 0.0302(15) 0.0202(13) -0.0149(12) 0.0010(11) -0.0035(12)
C318 0.048(2) 0.0387(19) 0.0240(15) -0.0047(14) 0.0007(14) -0.0110(15)
C319 0.056(2) 0.058(3) 0.0353(19) -0.0111(18) 0.0093(17) -0.023(2)
C320 0.0285(18) 0.072(3) 0.054(2) -0.031(2) 0.0147(17) -0.0154(18)
C321 0.0221(15) 0.053(2) 0.056(2) -0.0303(19) -0.0040(15) 0.0019(15)
C322 0.0243(15) 0.0334(16) 0.0383(17) -0.0150(14) -0.0037(13) -0.0008(12)
C323 0.0209(13) 0.0177(12) 0.0222(13) -0.0110(10) -0.0086(10) 0.0009(10)
C324 0.0254(14) 0.0223(14) 0.0321(15) -0.0026(12) -0.0135(12) 0.0012(11)
C325 0.0204(13) 0.0272(15) 0.0403(17) -0.0082(13) -0.0135(12) 0.0009(11)
C326 0.0205(13) 0.0256(14) 0.0376(16) -0.0155(13) -0.0069(12) -0.0061(11)
C327 0.0266(14) 0.0191(13) 0.0282(14) -0.0076(11) -0.0059(11) -0.0031(11)
C328 0.0239(13) 0.0187(13) 0.0258(14) -0.0090(11) -0.0109(11) 0.0014(10)
C329 0.0217(15) 0.044(2) 0.063(2) -0.0127(18) -0.0068(15) 0.0020(14)
C330 0.0291(15) 0.0203(13) 0.0293(15) -0.0085(11) -0.0166(12) 0.0009(11)
C331 0.0396(19) 0.0390(19) 0.065(2) -0.0299(18) -0.0292(18) 0.0143(15)
C332 0.061(3) 0.041(2) 0.104(4) -0.046(3) -0.055(3) 0.0258(19)
C333 0.144(5) 0.0203(18) 0.107(4) -0.014(2) -0.106(4) 0.011(2)
C334 0.106(4) 0.034(2) 0.040(2) 0.0001(16) -0.033(2) -0.032(2)
C335 0.068(3) 0.0313(18) 0.0333(18) -0.0074(14) -0.0154(17) -0.0181(17)

loop_
_atom_type_symbol
_atom_type_description
_atom_type_scat_dispersion_real
_atom_type_scat_dispersion_imag
_atom_type_scat_source
C C 0.0033 0.0016 'International Tables Vol C Tables 4.2.6.8 and 6.1.1.4'
H H 0.0000 0.0000 'International Tables Vol C Tables 4.2.6.8 and 6.1.1.4'
N N 0.0061 0.0033 'International Tables Vol C Tables 4.2.6.8 and 6.1.1.4'
O O 0.0106 0.0060 'International Tables Vol C Tables 4.2.6.8 and 6.1.1.4'
S S 0.1246 0.1234 'International Tables Vol C Tables 4.2.6.8 and 6.1.1.4'

loop_
_geom_angle_atom_site_label_1
_geom_angle_atom_site_label_2
_geom_angle_atom_site_label_3
_geom_angle
O1 C1 O6 125.2(2)
O1 C1 C2 123.3(2)
O6 C1 C2 111.5(2)
C26 S1 C29 103.12(14)
C2 O2 H2 108(2)
O2 C2 C17 108.5(2)
O2 C2 C1 108.58(19)
C17 C2 C1 109.15(19)
O2 C2 C3 109.95(19)
C17 C2 C3 111.45(19)
C1 C2 C3 109.2(2)
C23 C3 C4 110.63(19)
C23 C3 C2 112.27(19)
C4 C3 C2 109.87(19)
C23 C3 H3 108.0
C4 C3 H3 108.0
C2 C3 H3 108.0
C5 C4 C3 110.8(2)
C5 C4 H4A 109.5
C3 C4 H4A 109.5
C5 C4 H4AB 109.5
C3 C4 H4AB 109.5
H4A C4 H4AB 108.1
O5 C5 C6 121.5(2)
O5 C5 C4 121.5(2)
C6 C5 C4 116.9(2)
C1 O6 C30 116.99(18)
N7 C6 N10 110.5(2)
N7 C6 C5 124.7(2)
N10 C6 C5 124.8(2)
C6 N7 C8 106.0(2)
N7 C8 C9 110.4(2)
N7 C8 H8 124.8
C9 C8 H8 124.8
C8 C9 N10 106.2(2)
C8 C9 H9 126.9
N10 C9 H9 126.9
C9 N10 C6 106.9(2)
C9 N10 C11 124.1(2)
C6 N10 C11 129.0(2)
C16 C11 C12 121.4(2)
C16 C11 N10 119.9(2)
C12 C11 N10 118.7(2)
C11 C12 C13 118.6(2)
C11 C12 H12 120.7
C13 C12 H12 120.7
C14 C13 C12 120.4(3)
C14 C13 H13 119.8
C12 C13 H13 119.8
C15 C14 C13 120.1(3)
C15 C14 H14 119.9
C13 C14 H14 119.9
C16 C15 C14 120.0(2)
C16 C15 H15 120.0
C14 C15 H15 120.0
C15 C16 C11 119.4(2)
C15 C16 H16 120.3
C11 C16 H16 120.3
C22 C17 C18 118.2(3)
C22 C17 C2 119.8(2)
C18 C17 C2 122.0(2)
C19 C18 C17 120.7(3)
C19 C18 H18 119.6
C17 C18 H18 119.6
C18 C19 C20 120.4(3)
C18 C19 H19 119.8
C20 C19 H19 119.8
C21 C20 C19 119.2(3)
C21 C20 H20 120.4
C19 C20 H20 120.4
C20 C21 C22 121.0(3)
C20 C21 H21 119.5
C22 C21 H21 119.5
C21 C22 C17 120.5(3)
C21 C22 H22 119.8
C17 C22 H22 119.8
C24 C23 C28 118.0(2)
C24 C23 C3 121.2(2)
C28 C23 C3 120.7(2)
C25 C24 C23 120.9(2)
C25 C24 H24 119.6
C23 C24 H24 119.6
C24 C25 C26 120.6(2)
C24 C25 H25 119.7
C26 C25 H25 119.7
C25 C26 C27 119.0(2)
C25 C26 S1 123.4(2)
C27 C26 S1 117.6(2)
C28 C27 C26 120.5(2)
C28 C27 H27 119.8
C26 C27 H27 119.8
C27 C28 C23 121.1(2)
C27 C28 H28 119.5
C23 C28 H28 119.5
S1 C29 H29A 109.5
S1 C29 H29B 109.5
H29A C29 H29B 109.5
S1 C29 H29C 109.5
H29A C29 H29C 109.5
H29B C29 H29C 109.5
O6 C30 C35 108.89(19)
O6 C30 C31 105.36(19)
C35 C30 C31 111.8(2)
O6 C30 H30 110.2
C35 C30 H30 110.2
C31 C30 H30 110.2
C30 C31 C32 111.3(2)
C30 C31 H31A 109.4
C32 C31 H31A 109.4
C30 C31 H31B 109.4
C32 C31 H31B 109.4
H31A C31 H31B 108.0
C33 C32 C31 112.2(2)
C33 C32 H32A 109.2
C31 C32 H32A 109.2
C33 C32 H32B 109.2
C31 C32 H32B 109.2
H32A C32 H32B 107.9
C32 C33 C34 110.9(2)
C32 C33 H33A 109.5
C34 C33 H33A 109.5
C32 C33 H33B 109.5
C34 C33 H33B 109.5
H33A C33 H33B 108.1
C33 C34 C35 111.1(2)
C33 C34 H34A 109.4
C35 C34 H34A 109.4
C33 C34 H34B 109.4
C35 C34 H34B 109.4
H34A C34 H34B 108.0
C30 C35 C34 110.9(2)
C30 C35 H35A 109.5
C34 C35 H35A 109.5
C30 C35 H35B 109.5
C34 C35 H35B 109.5
H35A C35 H35B 108.0
C126 S101 C129 104.49(16)
O101 C101 O106 125.6(2)
O101 C101 C102 122.8(2)
O106 C101 C102 111.52(19)
C102 O102 H102 108(3)
O102 C102 C101 108.96(18)
O102 C102 C117 110.68(19)
C101 C102 C117 106.60(19)
O102 C102 C103 107.41(18)
C101 C102 C103 112.15(19)
C117 C102 C103 111.05(19)
C123 C103 C102 115.21(19)
C123 C103 C104 110.90(19)
C102 C103 C104 108.90(18)
C123 C103 H103 107.2
C102 C103 H103 107.2
C104 C103 H103 107.2
C105 C104 C103 114.22(19)
C105 C104 H10A 108.7
C103 C104 H10A 108.7
C105 C104 H10B 108.7
C103 C104 H10B 108.7
H10A C104 H10B 107.6
O105 C105 C106 121.7(2)
O105 C105 C104 124.2(2)
C106 C105 C104 114.07(19)
C101 O106 C130 117.16(18)
N107 C106 N110 111.0(2)
N107 C106 C105 124.2(2)
N110 C106 C105 124.7(2)
C106 N107 C108 106.0(2)
C109 C108 N107 110.0(2)
C109 C108 H108 125.0
N107 C108 H108 125.0
C108 C109 N110 106.8(2)
C108 C109 H109 126.6
N110 C109 H109 126.6
C109 N110 C106 106.3(2)
C109 N110 C111 122.4(2)
C106 N110 C111 131.2(2)
C112 C111 C116 121.5(2)
C112 C111 N110 118.3(2)
C116 C111 N110 120.0(2)
C111 C112 C113 119.3(2)
C111 C112 H112 120.3
C113 C112 H112 120.3
C114 C113 C112 119.7(3)
C114 C113 H113 120.2
C112 C113 H113 120.2
C115 C114 C113 120.1(3)
C115 C114 H114 119.9
C113 C114 H114 119.9
C114 C115 C116 120.5(2)
C114 C115 H115 119.7
C116 C115 H115 119.7
C111 C116 C115 118.8(2)
C111 C116 H116 120.6
C115 C116 H116 120.6
C122 C117 C118 118.9(2)
C122 C117 C102 119.9(2)
C118 C117 C102 121.2(2)
C119 C118 C117 120.7(3)
C119 C118 H118 119.7
C117 C118 H118 119.7
C120 C119 C118 119.8(3)
C120 C119 H119 120.1
C118 C119 H119 120.1
C119 C120 C121 120.1(3)
C119 C120 H120 120.0
C121 C120 H120 120.0
C120 C121 C122 120.3(3)
C120 C121 H121 119.9
C122 C121 H121 119.9
C117 C122 C121 120.3(3)
C117 C122 H122 119.9
C121 C122 H122 119.9
C128 C123 C124 117.1(2)
C128 C123 C103 118.4(2)
C124 C123 C103 124.5(2)
C125 C124 C123 121.2(3)
C125 C124 H124 119.4
C123 C124 H124 119.4
C124 C125 C126 120.7(3)
C124 C125 H125 119.7
C126 C125 H125 119.7
C127 C126 C125 118.6(3)
C127 C126 S101 123.9(2)
C125 C126 S101 117.4(2)
C126 C127 C128 120.3(3)
C126 C127 H127 119.9
C128 C127 H127 119.9
C123 C128 C127 122.0(3)
C123 C128 H128 119.0
C127 C128 H128 119.0
S101 C129 H12A 109.5
S101 C129 H12B 109.5
H12A C129 H12B 109.5
S101 C129 H12C 109.5
H12A C129 H12C 109.5
H12B C129 H12C 109.5
O106 C130 C131 104.95(19)
O106 C130 C135 110.4(2)
C131 C130 C135 112.4(2)
O106 C130 H130 109.7
C131 C130 H130 109.7
C135 C130 H130 109.7
C130 C131 C132 111.1(2)
C130 C131 H13A 109.4
C132 C131 H13A 109.4
C130 C131 H13B 109.4
C132 C131 H13B 109.4
H13A C131 H13B 108.0
C133 C132 C131 111.2(2)
C133 C132 H13C 109.4
C131 C132 H13C 109.4
C133 C132 H13D 109.4
C131 C132 H13D 109.4
H13C C132 H13D 108.0
C132 C133 C134 110.5(2)
C132 C133 H13E 109.6
C134 C133 H13E 109.6
C132 C133 H13F 109.6
C134 C133 H13F 109.6
H13E C133 H13F 108.1
C133 C134 C135 110.9(2)
C133 C134 H13G 109.4
C135 C134 H13G 109.4
C133 C134 H13H 109.4
C135 C134 H13H 109.4
H13G C134 H13H 108.0
C130 C135 C134 109.1(2)
C130 C135 H13I 109.9
C134 C135 H13I 109.9
C130 C135 H13J 109.9
C134 C135 H13J 109.9
H13I C135 H13J 108.3
C226 S201 C229 101.73(15)
O201 C201 O206 124.9(2)
O201 C201 C202 123.1(2)
O206 C201 C202 112.1(2)
C202 O202 H202 114(3)
O202 C202 C217 108.2(2)
O202 C202 C201 109.00(19)
C217 C202 C201 109.54(19)
O202 C202 C203 111.22(19)
C217 C202 C203 109.74(19)
C201 C202 C203 109.1(2)
C223 C203 C204 109.7(2)
C223 C203 C202 113.81(19)
C204 C203 C202 109.9(2)
C223 C203 H203 107.7
C204 C203 H203 107.7
C202 C203 H203 107.7
C205 C204 C203 110.3(2)
C205 C204 H20A 109.6
C203 C204 H20A 109.6
C205 C204 H20B 109.6
C203 C204 H20B 109.6
H20A C204 H20B 108.1
O205 C205 C206 120.8(2)
O205 C205 C204 122.6(2)
C206 C205 C204 116.6(2)
C201 O206 C230 116.92(19)
N207 C206 N210 111.3(2)
N207 C206 C205 125.0(2)
N210 C206 C205 123.5(2)
C206 N207 C208 105.8(2)
N207 C208 C209 110.1(2)
N207 C208 H208 125.0
C209 C208 H208 125.0
C208 C209 N210 106.8(2)
C208 C209 H209 126.6
N210 C209 H209 126.6
C209 N210 C206 106.0(2)
C209 N210 C211 125.1(2)
C206 N210 C211 128.5(2)
C216 C211 C212 121.4(2)
C216 C211 N210 118.6(2)
C212 C211 N210 120.0(2)
C211 C212 C213 118.8(3)
C211 C212 H212 120.6
C213 C212 H212 120.6
C214 C213 C212 120.2(3)
C214 C213 H213 119.9
C212 C213 H213 119.9
C213 C214 C215 120.5(3)
C213 C214 H214 119.8
C215 C214 H214 119.8
C216 C215 C214 119.8(3)
C216 C215 H215 120.1
C214 C215 H215 120.1
C211 C216 C215 119.4(3)
C211 C216 H216 120.3
C215 C216 H216 120.3
C218 C217 C222 118.7(2)
C218 C217 C202 119.9(2)
C222 C217 C202 121.3(2)
C219 C218 C217 120.5(3)
C219 C218 H218 119.8
C217 C218 H218 119.8
C218 C219 C220 120.8(3)
C218 C219 H219 119.6
C220 C219 H219 119.6
C221 C220 C219 118.9(3)
C221 C220 H220 120.5
C219 C220 H220 120.5
C220 C221 C222 120.6(3)
C220 C221 H221 119.7
C222 C221 H221 119.7
C221 C222 C217 120.5(2)
C221 C222 H222 119.7
C217 C222 H222 119.7
C224 C223 C228 117.7(2)
C224 C223 C203 120.7(2)
C228 C223 C203 121.5(2)
C223 C224 C225 121.4(3)
C223 C224 H224 119.3
C225 C224 H224 119.3
C226 C225 C224 119.7(3)
C226 C225 H225 120.2
C224 C225 H225 120.2
C225 C226 C227 119.5(2)
C225 C226 S201 123.9(2)
C227 C226 S201 116.6(2)
C228 C227 C226 120.2(3)
C228 C227 H227 119.9
C226 C227 H227 119.9
C227 C228 C223 121.5(3)
C227 C228 H228 119.3
C223 C228 H228 119.3
S201 C229 H22A 109.5
S201 C229 H22B 109.5
H22A C229 H22B 109.5
S201 C229 H22C 109.5
H22A C229 H22C 109.5
H22B C229 H22C 109.5
O206 C230 C235 110.5(2)
O206 C230 C231 107.4(2)
C235 C230 C231 111.9(2)
O206 C230 H230 109.0
C235 C230 H230 109.0
C231 C230 H230 109.0
C230 C231 C232 109.5(2)
C230 C231 H23A 109.8
C232 C231 H23A 109.8
C230 C231 H23B 109.8
C232 C231 H23B 109.8
H23A C231 H23B 108.2
C233 C232 C231 111.6(3)
C233 C232 H23C 109.3
C231 C232 H23C 109.3
C233 C232 H23D 109.3
C231 C232 H23D 109.3
H23C C232 H23D 108.0
C232 C233 C234 110.6(3)
C232 C233 H23E 109.5
C234 C233 H23E 109.5
C232 C233 H23F 109.5
C234 C233 H23F 109.5
H23E C233 H23F 108.1
C235 C234 C233 110.7(3)
C235 C234 H23G 109.5
C233 C234 H23G 109.5
C235 C234 H23H 109.5
C233 C234 H23H 109.5
H23G C234 H23H 108.1
C230 C235 C234 109.3(3)
C230 C235 H23I 109.8
C234 C235 H23I 109.8
C230 C235 H23J 109.8
C234 C235 H23J 109.8
H23I C235 H23J 108.3
C326 S301 C329 103.07(16)
O301 C301 O306 124.8(3)
O301 C301 C302 121.1(3)
O306 C301 C302 114.1(2)
C302 O302 H302 110(2)
O302 C302 C301 108.1(2)
O302 C302 C317 109.9(2)
C301 C302 C317 109.2(2)
O302 C302 C303 108.6(2)
C301 C302 C303 111.7(2)
C317 C302 C303 109.3(2)
C323 C303 C304 110.7(2)
C323 C303 C302 114.5(2)
C304 C303 C302 107.7(2)
C323 C303 H303 107.9
C304 C303 H303 107.9
C302 C303 H303 107.9
C305 C304 C303 113.3(2)
C305 C304 H30A 108.9
C303 C304 H30A 108.9
C305 C304 H30B 108.9
C303 C304 H30B 108.9
H30A C304 H30B 107.7
O305 C305 C306 120.6(2)
O305 C305 C304 123.3(2)
C306 C305 C304 116.2(2)
C301 O306 C330 116.9(2)
N307 C306 N310 111.0(2)
N307 C306 C305 125.5(2)
N310 C306 C305 123.3(2)
C306 N307 C308 105.5(2)
C309 C308 N307 110.4(2)
C309 C308 H308 124.8
N307 C308 H308 124.8
N310 C309 C308 106.3(2)
N310 C309 H309 126.9
C308 C309 H309 126.9
C309 N310 C306 106.8(2)
C309 N310 C311 125.1(2)
C306 N310 C311 128.1(2)
C316 C311 C312 121.7(2)
C316 C311 N310 120.1(2)
C312 C311 N310 118.2(2)
C311 C312 C313 118.4(3)
C311 C312 H312 120.8
C313 C312 H312 120.8
C312 C313 C314 120.6(3)
C312 C313 H313 119.7
C314 C313 H313 119.7
C315 C314 C313 120.0(3)
C315 C314 H314 120.0
C313 C314 H314 120.0
C314 C315 C316 119.9(3)
C314 C315 H315 120.0
C316 C315 H315 120.0
C311 C316 C315 119.4(3)
C311 C316 H316 120.3
C315 C316 H316 120.3
C322 C317 C318 118.8(3)
C322 C317 C302 121.4(3)
C318 C317 C302 119.6(3)
C319 C318 C317 120.2(4)
C319 C318 H318 119.9
C317 C318 H318 119.9
C320 C319 C318 121.0(4)
C320 C319 H319 119.5
C318 C319 H319 119.5
C319 C320 C321 119.5(3)
C319 C320 H320 120.2
C321 C320 H320 120.2
C322 C321 C320 119.5(4)
C322 C321 H321 120.2
C320 C321 H321 120.2
C317 C322 C321 120.9(3)
C317 C322 H322 119.6
C321 C322 H322 119.6
C328 C323 C324 117.5(3)
C328 C323 C303 120.4(2)
C324 C323 C303 122.0(2)
C325 C324 C323 120.7(3)
C325 C324 H324 119.7
C323 C324 H324 119.7
C326 C325 C324 121.0(3)
C326 C325 H325 119.5
C324 C325 H325 119.5
C325 C326 C327 118.6(3)
C325 C326 S301 124.9(2)
C327 C326 S301 116.4(2)
C328 C327 C326 120.3(3)
C328 C327 H327 119.9
C326 C327 H327 119.9
C327 C328 C323 121.8(3)
C327 C328 H328 119.1
C323 C328 H328 119.1
S301 C329 H32C 109.5
S301 C329 H32D 109.5
H32C C329 H32D 109.5
S301 C329 H32E 109.5
H32C C329 H32E 109.5
H32D C329 H32E 109.5
O306 C330 C335 108.1(2)
O306 C330 C331 108.8(2)
C335 C330 C331 112.8(3)
O306 C330 H330 109.0
C335 C330 H330 109.0
C331 C330 H330 109.0
C330 C331 C332 109.3(3)
C330 C331 H33C 109.8
C332 C331 H33C 109.8
C330 C331 H33D 109.8
C332 C331 H33D 109.8
H33C C331 H33D 108.3
C333 C332 C331 111.9(4)
C333 C332 H33E 109.2
C331 C332 H33E 109.2
C333 C332 H33F 109.2
C331 C332 H33F 109.2
H33E C332 H33F 107.9
C332 C333 C334 112.2(3)
C332 C333 H33G 109.2
C334 C333 H33G 109.2
C332 C333 H33H 109.2
C334 C333 H33H 109.2
H33G C333 H33H 107.9
C333 C334 C335 111.2(4)
C333 C334 H33I 109.4
C335 C334 H33I 109.4
C333 C334 H33J 109.4
C335 C334 H33J 109.4
H33I C334 H33J 108.0
C330 C335 C334 109.6(3)
C330 C335 H33K 109.8
C334 C335 H33K 109.8
C330 C335 H33L 109.8
C334 C335 H33L 109.8
H33K C335 H33L 108.2

loop_
_geom_bond_atom_site_label_1
_geom_bond_atom_site_label_2
_geom_bond_distance
C1 O1 1.200(3)
C1 O6 1.342(3)
C1 C2 1.540(3)
S1 C26 1.767(3)
S1 C29 1.794(3)
O2 C2 1.409(3)
O2 H2 0.91(4)
C2 C17 1.536(4)
C2 C3 1.563(3)
C3 C23 1.514(3)
C3 C4 1.536(3)
C3 H3 1.0000
C4 C5 1.515(3)
C4 H4A 0.9900
C4 H4AB 0.9900
O5 C5 1.220(3)
C5 C6 1.473(3)
O6 C30 1.464(3)
C6 N7 1.331(3)
C6 N10 1.376(3)
N7 C8 1.361(3)
C8 C9 1.367(4)
C8 H8 0.9500
C9 N10 1.371(3)
C9 H9 0.9500
N10 C11 1.442(3)
C11 C16 1.383(3)
C11 C12 1.385(4)
C12 C13 1.390(4)
C12 H12 0.9500
C13 C14 1.386(4)
C13 H13 0.9500
C14 C15 1.384(4)
C14 H14 0.9500
C15 C16 1.382(4)
C15 H15 0.9500
C16 H16 0.9500
C17 C22 1.393(4)
C17 C18 1.401(4)
C18 C19 1.384(4)
C18 H18 0.9500
C19 C20 1.393(5)
C19 H19 0.9500
C20 C21 1.371(5)
C20 H20 0.9500
C21 C22 1.392(4)
C21 H21 0.9500
C22 H22 0.9500
C23 C24 1.397(3)
C23 C28 1.402(4)
C24 C25 1.388(4)
C24 H24 0.9500
C25 C26 1.390(4)
C25 H25 0.9500
C26 C27 1.394(4)
C27 C28 1.381(4)
C27 H27 0.9500
C28 H28 0.9500
C29 H29A 0.9800
C29 H29B 0.9800
C29 H29C 0.9800
C30 C35 1.514(3)
C30 C31 1.520(3)
C30 H30 1.0000
C31 C32 1.533(4)
C31 H31A 0.9900
C31 H31B 0.9900
C32 C33 1.522(4)
C32 H32A 0.9900
C32 H32B 0.9900
C33 C34 1.527(4)
C33 H33A 0.9900
C33 H33B 0.9900
C34 C35 1.529(3)
C34 H34A 0.9900
C34 H34B 0.9900
C35 H35A 0.9900
C35 H35B 0.9900
O101 C101 1.201(3)
S101 C126 1.764(3)
S101 C129 1.794(4)
C101 O106 1.336(3)
C101 C102 1.539(3)
O102 C102 1.411(3)
O102 H102 0.79(4)
C102 C117 1.541(3)
C102 C103 1.542(3)
C103 C123 1.522(3)
C103 C104 1.545(3)
C103 H103 1.0000
C104 C105 1.513(3)
C104 H10A 0.9900
C104 H10B 0.9900
O105 C105 1.214(3)
C105 C106 1.477(3)
O106 C130 1.466(3)
C106 N107 1.325(3)
C106 N110 1.377(3)
N107 C108 1.368(3)
C108 C109 1.365(4)
C108 H108 0.9500
C109 N110 1.370(3)
C109 H109 0.9500
N110 C111 1.444(3)
C111 C112 1.383(4)
C111 C116 1.386(3)
C112 C113 1.395(4)
C112 H112 0.9500
C113 C114 1.394(4)
C113 H113 0.9500
C114 C115 1.385(4)
C114 H114 0.9500
C115 C116 1.390(4)
C115 H115 0.9500
C116 H116 0.9500
C117 C122 1.389(4)
C117 C118 1.397(4)
C118 C119 1.394(4)
C118 H118 0.9500
C119 C120 1.378(4)
C119 H119 0.9500
C120 C121 1.388(5)
C120 H120 0.9500
C121 C122 1.392(4)
C121 H121 0.9500
C122 H122 0.9500
C123 C128 1.390(4)
C123 C124 1.397(4)
C124 C125 1.388(4)
C124 H124 0.9500
C125 C126 1.395(4)
C125 H125 0.9500
C126 C127 1.377(4)
C127 C128 1.392(4)
C127 H127 0.9500
C128 H128 0.9500
C129 H12A 0.9800
C129 H12B 0.9800
C129 H12C 0.9800
C130 C131 1.515(3)
C130 C135 1.518(4)
C130 H130 1.0000
C131 C132 1.532(3)
C131 H13A 0.9900
C131 H13B 0.9900
C132 C133 1.523(4)
C132 H13C 0.9900
C132 H13D 0.9900
C133 C134 1.524(5)
C133 H13E 0.9900
C133 H13F 0.9900
C134 C135 1.536(4)
C134 H13G 0.9900
C134 H13H 0.9900
C135 H13I 0.9900
C135 H13J 0.9900
O201 C201 1.205(3)
S201 C226 1.770(3)
S201 C229 1.787(3)
C201 O206 1.337(3)
C201 C202 1.536(3)
O202 C202 1.414(3)
O202 H202 0.80(4)
C202 C217 1.536(3)
C202 C203 1.553(3)
C203 C223 1.516(3)
C203 C204 1.532(3)
C203 H203 1.0000
C204 C205 1.510(3)
C204 H20A 0.9900
C204 H20B 0.9900
O205 C205 1.209(3)
C205 C206 1.477(3)
O206 C230 1.462(3)
C206 N207 1.322(3)
C206 N210 1.374(3)
N207 C208 1.361(3)
C208 C209 1.364(4)
C208 H208 0.9500
C209 N210 1.367(3)
C209 H209 0.9500
N210 C211 1.443(3)
C211 C216 1.382(4)
C211 C212 1.382(4)
C212 C213 1.393(4)
C212 H212 0.9500
C213 C214 1.376(5)
C213 H213 0.9500
C214 C215 1.386(4)
C214 H214 0.9500
C215 C216 1.384(4)
C215 H215 0.9500
C216 H216 0.9500
C217 C218 1.397(4)
C217 C222 1.398(4)
C218 C219 1.386(4)
C218 H218 0.9500
C219 C220 1.394(4)
C219 H219 0.9500
C220 C221 1.389(4)
C220 H220 0.9500
C221 C222 1.391(4)
C221 H221 0.9500
C222 H222 0.9500
C223 C224 1.391(4)
C223 C228 1.394(4)
C224 C225 1.397(4)
C224 H224 0.9500
C225 C226 1.387(4)
C225 H225 0.9500
C226 C227 1.389(4)
C227 C228 1.380(4)
C227 H227 0.9500
C228 H228 0.9500
C229 H22A 0.9800
C229 H22B 0.9800
C229 H22C 0.9800
C230 C235 1.498(4)
C230 C231 1.514(4)
C230 H230 1.0000
C231 C232 1.528(4)
C231 H23A 0.9900
C231 H23B 0.9900
C232 C233 1.524(5)
C232 H23C 0.9900
C232 H23D 0.9900
C233 C234 1.529(5)
C233 H23E 0.9900
C233 H23F 0.9900
C234 C235 1.526(4)
C234 H23G 0.9900
C234 H23H 0.9900
C235 H23I 0.9900
C235 H23J 0.9900
O301 C301 1.206(3)
S301 C326 1.765(3)
S301 C329 1.801(4)
C301 O306 1.324(3)
C301 C302 1.536(4)
O302 C302 1.409(3)
O302 H302 0.91(4)
C302 C317 1.540(4)
C302 C303 1.561(4)
C303 C323 1.520(4)
C303 C304 1.535(3)
C303 H303 1.0000
C304 C305 1.505(3)
C304 H30A 0.9900
C304 H30B 0.9900
O305 C305 1.221(3)
C305 C306 1.488(3)
O306 C330 1.468(3)
C306 N307 1.325(3)
C306 N310 1.376(3)
N307 C308 1.368(3)
C308 C309 1.367(4)
C308 H308 0.9500
C309 N310 1.364(3)
C309 H309 0.9500
N310 C311 1.442(3)
C311 C316 1.379(4)
C311 C312 1.381(4)
C312 C313 1.387(4)
C312 H312 0.9500
C313 C314 1.390(5)
C313 H313 0.9500
C314 C315 1.378(5)
C314 H314 0.9500
C315 C316 1.388(4)
C315 H315 0.9500
C316 H316 0.9500
C317 C322 1.387(5)
C317 C318 1.398(4)
C318 C319 1.380(6)
C318 H318 0.9500
C319 C320 1.376(7)
C319 H319 0.9500
C320 C321 1.395(6)
C320 H320 0.9500
C321 C322 1.395(4)
C321 H321 0.9500
C322 H322 0.9500
C323 C328 1.395(4)
C323 C324 1.396(4)
C324 C325 1.393(4)
C324 H324 0.9500
C325 C326 1.384(5)
C325 H325 0.9500
C326 C327 1.392(4)
C327 C328 1.381(4)
C327 H327 0.9500
C328 H328 0.9500
C329 H32C 0.9800
C329 H32D 0.9800
C329 H32E 0.9800
C330 C335 1.499(5)
C330 C331 1.514(4)
C330 H330 1.0000
C331 C332 1.519(5)
C331 H33C 0.9900
C331 H33D 0.9900
C332 C333 1.505(8)
C332 H33E 0.9900
C332 H33F 0.9900
C333 C334 1.522(8)
C333 H33G 0.9900
C333 H33H 0.9900
C334 C335 1.536(5)
C334 H33I 0.9900
C334 H33J 0.9900
C335 H33K 0.9900
C335 H33L 0.9900

loop_
_geom_hbond_atom_site_label_D
_geom_hbond_atom_site_label_H
_geom_hbond_atom_site_label_A
_geom_hbond_distance_DH
_geom_hbond_distance_HA
_geom_hbond_distance_DA
_geom_hbond_angle_DHA
O2 H2 O1 0.91(4) 2.14(4) 2.671(3) 117(3)
O2 H2 N107 0.91(4) 2.19(4) 2.949(3) 141(3)
O102 H102 N7 0.79(4) 2.15(4) 2.827(3) 145(3)
O102 H102 O101 0.79(4) 2.28(4) 2.705(2) 115(3)
O202 H202 N307 0.80(4) 2.24(4) 2.993(3) 156(4)
O302 H302 N207 0.91(4) 2.08(4) 2.889(3) 148(3)
O302 H302 O301 0.91(4) 2.12(4) 2.643(3) 116(3)

loop_
_geom_torsion_atom_site_label_1
_geom_torsion_atom_site_label_2
_geom_torsion_atom_site_label_3
_geom_torsion_atom_site_label_4
_geom_torsion
O1 C1 C2 O2 5.1(3)
O6 C1 C2 O2 -174.6(2)
O1 C1 C2 C17 -113.0(3)
O6 C1 C2 C17 67.3(3)
O1 C1 C2 C3 124.9(3)
O6 C1 C2 C3 -54.7(3)
O2 C2 C3 C23 60.0(3)
C17 C2 C3 C23 -179.7(2)
C1 C2 C3 C23 -59.0(2)
O2 C2 C3 C4 -63.6(2)
C17 C2 C3 C4 56.7(2)
C1 C2 C3 C4 177.39(19)
C23 C3 C4 C5 65.5(2)
C2 C3 C4 C5 -169.97(19)
C3 C4 C5 O5 30.9(3)
C3 C4 C5 C6 -153.0(2)
O1 C1 O6 C30 9.2(4)
C2 C1 O6 C30 -171.1(2)
O5 C5 C6 N7 -175.2(2)
C4 C5 C6 N7 8.6(3)
O5 C5 C6 N10 4.2(4)
C4 C5 C6 N10 -171.9(2)
N10 C6 N7 C8 -0.1(3)
C5 C6 N7 C8 179.5(2)
C6 N7 C8 C9 0.1(3)
N7 C8 C9 N10 0.0(3)
C8 C9 N10 C6 0.0(3)
C8 C9 N10 C11 179.5(2)
N7 C6 N10 C9 0.0(3)
C5 C6 N10 C9 -179.5(2)
N7 C6 N10 C11 -179.5(2)
C5 C6 N10 C11 1.0(4)
C9 N10 C11 C16 -116.3(3)
C6 N10 C11 C16 63.1(3)
C9 N10 C11 C12 61.3(3)
C6 N10 C11 C12 -119.2(3)
C16 C11 C12 C13 -2.5(4)
N10 C11 C12 C13 179.9(3)
C11 C12 C13 C14 0.0(5)
C12 C13 C14 C15 2.5(5)
C13 C14 C15 C16 -2.6(4)
C14 C15 C16 C11 0.2(4)
C12 C11 C16 C15 2.4(4)
N10 C11 C16 C15 180.0(2)
O2 C2 C17 C22 -4.6(3)
C1 C2 C17 C22 113.5(3)
C3 C2 C17 C22 -125.8(2)
O2 C2 C17 C18 174.1(2)
C1 C2 C17 C18 -67.7(3)
C3 C2 C17 C18 52.9(3)
C22 C17 C18 C19 -0.8(4)
C2 C17 C18 C19 -179.6(2)
C17 C18 C19 C20 0.0(4)
C18 C19 C20 C21 0.9(5)
C19 C20 C21 C22 -1.1(5)
C20 C21 C22 C17 0.2(5)
C18 C17 C22 C21 0.7(4)
C2 C17 C22 C21 179.5(3)
C4 C3 C23 C24 50.5(3)
C2 C3 C23 C24 -72.7(3)
C4 C3 C23 C28 -126.3(2)
C2 C3 C23 C28 110.6(2)
C28 C23 C24 C25 -0.2(4)
C3 C23 C24 C25 -177.0(2)
C23 C24 C25 C26 1.7(4)
C24 C25 C26 C27 -1.6(4)
C24 C25 C26 S1 177.2(2)
C29 S1 C26 C25 -26.0(3)
C29 S1 C26 C27 152.9(2)
C25 C26 C27 C28 0.1(4)
S1 C26 C27 C28 -178.9(2)
C26 C27 C28 C23 1.5(4)
C24 C23 C28 C27 -1.4(4)
C3 C23 C28 C27 175.4(2)
C1 O6 C30 C35 73.3(3)
C1 O6 C30 C31 -166.6(2)
O6 C30 C31 C32 -172.4(2)
C35 C30 C31 C32 -54.3(3)
C30 C31 C32 C33 53.4(3)
C31 C32 C33 C34 -54.1(3)
C32 C33 C34 C35 55.6(3)
O6 C30 C35 C34 172.1(2)
C31 C30 C35 C34 56.1(3)
C33 C34 C35 C30 -56.7(3)
O101 C101 C102 O102 21.9(3)
O106 C101 C102 O102 -160.48(19)
O101 C101 C102 C117 -97.5(3)
O106 C101 C102 C117 80.0(2)
O101 C101 C102 C103 140.7(2)
O106 C101 C102 C103 -41.7(3)
O102 C102 C103 C123 70.8(2)
C101 C102 C103 C123 -48.9(3)
C117 C102 C103 C123 -168.05(19)
O102 C102 C103 C104 -54.5(2)
C101 C102 C103 C104 -174.20(19)
C117 C102 C103 C104 66.6(2)
C123 C103 C104 C105 95.7(2)
C102 C103 C104 C105 -136.5(2)
C103 C104 C105 O105 5.7(3)
C103 C104 C105 C106 -175.95(19)
O101 C101 O106 C130 1.6(4)
C102 C101 O106 C130 -175.89(19)
O105 C105 C106 N107 -172.4(2)
C104 C105 C106 N107 9.2(3)
O105 C105 C106 N110 11.2(4)
C104 C105 C106 N110 -167.2(2)
N110 C106 N107 C108 -0.1(3)
C105 C106 N107 C108 -176.9(2)
C106 N107 C108 C109 0.7(3)
N107 C108 C109 N110 -1.0(3)
C108 C109 N110 C106 1.0(3)
C108 C109 N110 C111 178.2(2)
N107 C106 N110 C109 -0.6(3)
C105 C106 N110 C109 176.2(2)
N107 C106 N110 C111 -177.5(2)
C105 C106 N110 C111 -0.7(4)
C109 N110 C111 C112 -68.1(3)
C106 N110 C111 C112 108.4(3)
C109 N110 C111 C116 107.3(3)
C106 N110 C111 C116 -76.3(3)
C116 C111 C112 C113 -1.2(4)
N110 C111 C112 C113 174.1(2)
C111 C112 C113 C114 1.6(4)
C112 C113 C114 C115 -0.6(4)
C113 C114 C115 C116 -0.9(4)
C112 C111 C116 C115 -0.3(4)
N110 C111 C116 C115 -175.5(2)
C114 C115 C116 C111 1.4(4)
O102 C102 C117 C122 -13.5(3)
C101 C102 C117 C122 104.9(3)
C103 C102 C117 C122 -132.7(2)
O102 C102 C117 C118 167.1(2)
C101 C102 C117 C118 -74.5(3)
C103 C102 C117 C118 47.9(3)
C122 C117 C118 C119 -0.2(4)
C102 C117 C118 C119 179.2(2)
C117 C118 C119 C120 -1.3(4)
C118 C119 C120 C121 1.9(4)
C119 C120 C121 C122 -1.0(5)
C118 C117 C122 C121 1.2(4)
C102 C117 C122 C121 -178.2(3)
C120 C121 C122 C117 -0.6(5)
C102 C103 C123 C128 149.9(2)
C104 C103 C123 C128 -85.8(3)
C102 C103 C123 C124 -32.1(3)
C104 C103 C123 C124 92.2(3)
C128 C123 C124 C125 2.5(4)
C103 C123 C124 C125 -175.5(3)
C123 C124 C125 C126 1.3(5)
C124 C125 C126 C127 -4.2(5)
C124 C125 C126 S101 177.3(2)
C129 S101 C126 C127 14.8(3)
C129 S101 C126 C125 -166.8(3)
C125 C126 C127 C128 3.1(4)
S101 C126 C127 C128 -178.5(2)
C124 C123 C128 C127 -3.6(4)
C103 C123 C128 C127 174.6(2)
C126 C127 C128 C123 0.9(4)
C101 O106 C130 C131 163.1(2)
C101 O106 C130 C135 -75.6(3)
O106 C130 C131 C132 175.4(2)
C135 C130 C131 C132 55.4(3)
C130 C131 C132 C133 -54.0(3)
C131 C132 C133 C134 55.6(3)
C132 C133 C134 C135 -58.2(3)
O106 C130 C135 C134 -173.7(2)
C131 C130 C135 C134 -56.9(3)
C133 C134 C135 C130 58.1(3)
O201 C201 C202 O202 8.3(3)
O206 C201 C202 O202 -170.11(19)
O201 C201 C202 C217 -110.0(3)
O206 C201 C202 C217 71.7(3)
O201 C201 C202 C203 129.9(3)
O206 C201 C202 C203 -48.5(3)
O202 C202 C203 C223 69.3(3)
C217 C202 C203 C223 -171.0(2)
C201 C202 C203 C223 -51.0(3)
O202 C202 C203 C204 -54.2(3)
C217 C202 C203 C204 65.5(2)
C201 C202 C203 C204 -174.5(2)
C223 C203 C204 C205 74.5(2)
C202 C203 C204 C205 -159.6(2)
C203 C204 C205 O205 29.5(3)
C203 C204 C205 C206 -151.8(2)
O201 C201 O206 C230 1.8(4)
C202 C201 O206 C230 -179.8(2)
O205 C205 C206 N207 -170.2(3)
C204 C205 C206 N207 11.1(4)
O205 C205 C206 N210 4.5(4)
C204 C205 C206 N210 -174.3(2)
N210 C206 N207 C208 -0.2(3)
C205 C206 N207 C208 175.0(3)
C206 N207 C208 C209 0.2(3)
N207 C208 C209 N210 0.0(4)
C208 C209 N210 C206 -0.1(3)
C208 C209 N210 C211 173.5(3)
N207 C206 N210 C209 0.2(3)
C205 C206 N210 C209 -175.1(2)
N207 C206 N210 C211 -173.1(2)
C205 C206 N210 C211 11.6(4)
C209 N210 C211 C216 -106.1(3)
C206 N210 C211 C216 66.1(3)
C209 N210 C211 C212 73.6(4)
C206 N210 C211 C212 -114.3(3)
C216 C211 C212 C213 -0.1(4)
N210 C211 C212 C213 -179.7(2)
C211 C212 C213 C214 -0.4(4)
C212 C213 C214 C215 0.5(4)
C213 C214 C215 C216 -0.2(4)
C212 C211 C216 C215 0.4(4)
N210 C211 C216 C215 -179.9(2)
C214 C215 C216 C211 -0.3(4)
O202 C202 C217 C218 0.2(3)
C201 C202 C217 C218 118.9(2)
C203 C202 C217 C218 -121.3(2)
O202 C202 C217 C222 177.8(2)
C201 C202 C217 C222 -63.5(3)
C203 C202 C217 C222 56.3(3)
C222 C217 C218 C219 -0.4(4)
C202 C217 C218 C219 177.3(3)
C217 C218 C219 C220 0.7(4)
C218 C219 C220 C221 -0.4(5)
C219 C220 C221 C222 -0.1(4)
C220 C221 C222 C217 0.4(4)
C218 C217 C222 C221 -0.2(4)
C202 C217 C222 C221 -177.8(2)
C204 C203 C223 C224 -115.0(2)
C202 C203 C223 C224 121.4(2)
C204 C203 C223 C228 62.0(3)
C202 C203 C223 C228 -61.6(3)
C228 C223 C224 C225 0.3(4)
C203 C223 C224 C225 177.4(2)
C223 C224 C225 C226 0.5(4)
C224 C225 C226 C227 -0.4(4)
C224 C225 C226 S201 -179.7(2)
C229 S201 C226 C225 -25.9(3)
C229 S201 C226 C227 154.8(2)
C225 C226 C227 C228 -0.4(4)
S201 C226 C227 C228 179.0(2)
C226 C227 C228 C223 1.1(4)
C224 C223 C228 C227 -1.0(4)
C203 C223 C228 C227 -178.1(2)
C201 O206 C230 C235 89.3(3)
C201 O206 C230 C231 -148.4(2)
O206 C230 C231 C232 -179.8(2)
C235 C230 C231 C232 -58.4(3)
C230 C231 C232 C233 55.2(4)
C231 C232 C233 C234 -54.8(4)
C232 C233 C234 C235 56.0(4)
O206 C230 C235 C234 179.6(2)
C231 C230 C235 C234 59.9(3)
C233 C234 C235 C230 -58.1(4)
O301 C301 C302 O302 19.4(4)
O306 C301 C302 O302 -161.4(2)
O301 C301 C302 C317 -100.2(3)
O306 C301 C302 C317 79.1(3)
O301 C301 C302 C303 138.8(3)
O306 C301 C302 C303 -41.9(3)
O302 C302 C303 C323 69.7(3)
C301 C302 C303 C323 -49.4(3)
C317 C302 C303 C323 -170.3(2)
O302 C302 C303 C304 -53.8(3)
C301 C302 C303 C304 -172.9(2)
C317 C302 C303 C304 66.1(3)
C323 C303 C304 C305 58.8(3)
C302 C303 C304 C305 -175.3(2)
C303 C304 C305 O305 24.4(3)
C303 C304 C305 C306 -156.6(2)
O301 C301 O306 C330 -0.1(4)
C302 C301 O306 C330 -179.4(2)
O305 C305 C306 N307 -160.4(2)
C304 C305 C306 N307 20.6(4)
O305 C305 C306 N310 13.5(4)
C304 C305 C306 N310 -165.5(2)
N310 C306 N307 C308 -0.7(3)
C305 C306 N307 C308 173.9(2)
C306 N307 C308 C309 0.3(3)
N307 C308 C309 N310 0.1(3)
C308 C309 N310 C306 -0.5(3)
C308 C309 N310 C311 177.0(2)
N307 C306 N310 C309 0.7(3)
C305 C306 N310 C309 -173.9(2)
N307 C306 N310 C311 -176.6(2)
C305 C306 N310 C311 8.7(4)
C309 N310 C311 C316 -110.9(3)
C306 N310 C311 C316 66.1(3)
C309 N310 C311 C312 69.6(3)
C306 N310 C311 C312 -113.5(3)
C316 C311 C312 C313 -1.3(4)
N310 C311 C312 C313 178.3(2)
C311 C312 C313 C314 0.1(4)
C312 C313 C314 C315 0.8(4)
C313 C314 C315 C316 -0.6(4)
C312 C311 C316 C315 1.5(4)
N310 C311 C316 C315 -178.1(2)
C314 C315 C316 C311 -0.5(4)
O302 C302 C317 C322 -176.0(2)
C301 C302 C317 C322 -57.6(3)
C303 C302 C317 C322 64.9(3)
O302 C302 C317 C318 8.5(3)
C301 C302 C317 C318 126.9(3)
C303 C302 C317 C318 -110.7(3)
C322 C317 C318 C319 -1.1(5)
C302 C317 C318 C319 174.5(3)
C317 C318 C319 C320 1.8(5)
C318 C319 C320 C321 -1.2(6)
C319 C320 C321 C322 0.0(5)
C318 C317 C322 C321 0.0(4)
C302 C317 C322 C321 -175.6(3)
C320 C321 C322 C317 0.6(5)
C304 C303 C323 C328 -116.9(3)
C302 C303 C323 C328 121.2(3)
C304 C303 C323 C324 59.2(3)
C302 C303 C323 C324 -62.7(3)
C328 C323 C324 C325 3.3(4)
C303 C323 C324 C325 -173.0(2)
C323 C324 C325 C326 0.0(4)
C324 C325 C326 C327 -3.2(4)
C324 C325 C326 S301 174.4(2)
C329 S301 C326 C325 -9.8(3)
C329 S301 C326 C327 167.9(2)
C325 C326 C327 C328 3.0(4)
S301 C326 C327 C328 -174.8(2)
C326 C327 C328 C323 0.4(4)
C324 C323 C328 C327 -3.5(4)
C303 C323 C328 C327 172.8(2)
C301 O306 C330 C335 -134.2(3)
C301 O306 C330 C331 103.0(3)
O306 C330 C331 C332 178.1(3)
C335 C330 C331 C332 58.2(4)
C330 C331 C332 C333 -55.3(4)
C331 C332 C333 C334 54.3(4)
C332 C333 C334 C335 -53.5(4)
O306 C330 C335 C334 -178.2(3)
C331 C330 C335 C334 -57.9(4)
C333 C334 C335 C330 54.4(4)
